data_4323655
loop_
_publ_author_name
'Achim M\"uller'
'Roberta Sessoli'
'Erich Krickemeyer'
'Hartmut B\"ogge'
'Jochen Meyer'
'Dante Gatteschi'
'Luca Pardi'
'J\"org Westphal'
'Kai Hovemeier'
'Ralf Rohlfing'
'Joachim D\"oring'
'Frank Hellweg'
'Christian Beugholt'
'Marc Schmidtmann'

_publ_section_title
;
 Polyoxovanadates: High-Nuclearity Spin Clusters with Interesting
 Host-Guest Systems and Different Electron Populations. Synthesis, Spin
 Organization, Magnetochemistry, and Spectroscopic Studies
;
_journal_name_full 'Inorganic Chemistry'
_journal_page_first 5239
_journal_page_last 5250
_journal_paper_doi 10.1021/ic9703641
_journal_volume 36
_journal_year 1997
_chemical_formula_sum 'Br H31 K10 N O55 V18'
_chemical_formula_weight 2313.09
_chemical_name_systematic
; 
 ? 
;
_space_group_IT_number 2
_symmetry_cell_setting triclinic
_symmetry_space_group_name_Hall '-P 1'
_symmetry_space_group_name_H-M 'P -1'
_atom_sites_solution_hydrogens geom
_atom_sites_solution_primary direct
_atom_sites_solution_secondary difmap
_audit_creation_method SHELXL
_cell_angle_alpha 89.47(4)
_cell_angle_beta 83.85(3)
_cell_angle_gamma 73.94(3)
_cell_formula_units_Z 2
_cell_length_a 12.464(5)
_cell_length_b 13.104(6)
_cell_length_c 18.795(9)
_cell_measurement_reflns_used 22
_cell_measurement_temperature 198(2)
_cell_measurement_theta_max 13.41
_cell_measurement_theta_min 3.93
_cell_volume 2932(2)
_computing_structure_refinement 'SHELXL-93 (Sheldrick, 1993)'
_computing_structure_solution 'SHELXS-86 (Sheldrick, 1990)'
_diffrn_ambient_temperature 198(2)
_diffrn_measurement_device R3m/V
_diffrn_measurement_method omega
_diffrn_radiation_monochromator graphite
_diffrn_radiation_source 'fine-focus sealed tube'
_diffrn_radiation_type MoK\a
_diffrn_radiation_wavelength 0.71073
_diffrn_reflns_av_R_equivalents 0.0289
_diffrn_reflns_av_sigmaI/netI 0.0324
_diffrn_reflns_limit_h_max 15
_diffrn_reflns_limit_h_min -13
_diffrn_reflns_limit_k_max 16
_diffrn_reflns_limit_k_min -16
_diffrn_reflns_limit_l_max 24
_diffrn_reflns_limit_l_min -23
_diffrn_reflns_number 13467
_diffrn_reflns_theta_max 27.06
_diffrn_reflns_theta_min 2.13
_diffrn_standards_decay_% 1
_diffrn_standards_interval_count 100
_diffrn_standards_number 3
_exptl_absorpt_coefficient_mu 4.224
_exptl_absorpt_correction_T_max 0.320
_exptl_absorpt_correction_T_min 0.170
_exptl_absorpt_correction_type empirical
_exptl_crystal_colour brown
_exptl_crystal_density_diffrn 2.620
_exptl_crystal_F_000 2234
_exptl_crystal_size_max 0.45
_exptl_crystal_size_mid 0.40
_exptl_crystal_size_min 0.35
_refine_diff_density_max 3.528
_refine_diff_density_min -2.339
_refine_diff_density_rms .200
_refine_ls_extinction_method none
_refine_ls_goodness_of_fit_all 1.507
_refine_ls_goodness_of_fit_obs 1.595
_refine_ls_matrix_type full
_refine_ls_number_parameters 808
_refine_ls_number_reflns 12833
_refine_ls_number_restraints 0
_refine_ls_restrained_S_all 1.607
_refine_ls_restrained_S_obs 1.595
_refine_ls_R_factor_all 0.0843
_refine_ls_R_factor_obs 0.0632
_refine_ls_shift/esd_max 0.064
_refine_ls_shift/esd_mean 0.002
_refine_ls_structure_factor_coef Fsqd
_refine_ls_weighting_details 'w=1/[\s^2^(Fo^2^)+(0.1000P)^2^+0.0000P] where P=(Fo^2^+2Fc^2^)/3'
_refine_ls_weighting_scheme calc
_refine_ls_wR_factor_all 0.2192
_refine_ls_wR_factor_obs 0.1946
_reflns_number_observed 10347
_reflns_number_total 12864
_reflns_observed_criterion >2sigma(I)
_cod_data_source_file ic9703641_08.cif
_cod_data_source_block nohyd_2d
_cod_depositor_comments
;
The following automatic conversions were performed:

'_refine_ls_weighting_scheme' value 'calc
w=1/[\s^2^(Fo^2^)+(0.1000P)^2^+0.0000P] where P=(Fo^2^+2Fc^2^)/3' was
changed to 'calc'. New tag '_refine_ls_weighting_details' was
created. The value of the new tag was set to
'w=1/[\s^2^(Fo^2^)+(0.1000P)^2^+0.0000P] where P=(Fo^2^+2Fc^2^)/3'.

Automatic conversion script
Id: cif_fix_values 3143 2015-03-26 13:38:13Z robertas 
;
_cod_original_cell_volume 2932.3(23)
_cod_original_formula_sum 'H31 Br K10 N O55 V18'
_cod_database_code 4323655

loop_
_symmetry_equiv_pos_as_xyz
'x, y, z'
'-x, -y, -z'

loop_
_atom_site_aniso_label
_atom_site_aniso_U_11
_atom_site_aniso_U_22
_atom_site_aniso_U_33
_atom_site_aniso_U_23
_atom_site_aniso_U_13
_atom_site_aniso_U_12
Br1 0.0281(4) 0.0269(4) 0.0290(4) -0.0015(3) -0.0014(3) -0.0051(3)
V1 0.0147(5) 0.0226(6) 0.0183(6) 0.0023(5) -0.0004(4) 0.0012(4)
V2 0.0153(5) 0.0133(5) 0.0155(5) -0.0020(4) 0.0008(4) -0.0001(4)
V3 0.0142(5) 0.0157(5) 0.0135(5) 0.0014(4) 0.0016(4) -0.0017(4)
V4 0.0113(5) 0.0137(5) 0.0149(5) 0.0014(4) -0.0012(4) -0.0035(4)
V5 0.0136(5) 0.0121(5) 0.0159(5) 0.0023(4) -0.0021(4) -0.0018(4)
V6 0.0184(5) 0.0146(5) 0.0174(6) -0.0020(4) -0.0030(4) -0.0048(4)
V7 0.0203(6) 0.0164(5) 0.0151(5) 0.0008(4) -0.0041(4) -0.0007(4)
V8 0.0166(5) 0.0131(5) 0.0170(6) 0.0032(4) -0.0008(4) -0.0024(4)
V9 0.0150(5) 0.0108(5) 0.0185(6) 0.0014(4) -0.0002(4) -0.0035(4)
V10 0.0149(5) 0.0145(5) 0.0168(5) -0.0026(4) 0.0006(4) -0.0040(4)
V11 0.0146(5) 0.0161(5) 0.0134(5) -0.0001(4) -0.0002(4) -0.0050(4)
V12 0.0160(5) 0.0175(5) 0.0185(6) 0.0034(4) -0.0009(4) -0.0061(4)
V13 0.0152(5) 0.0101(5) 0.0183(6) -0.0006(4) -0.0010(4) -0.0033(4)
V14 0.0148(5) 0.0143(5) 0.0232(6) 0.0027(4) -0.0056(4) -0.0018(4)
V15 0.0144(5) 0.0109(5) 0.0215(6) -0.0013(4) 0.0019(4) -0.0006(4)
V16 0.0137(5) 0.0169(5) 0.0172(6) -0.0021(4) 0.0037(4) -0.0040(4)
V17 0.0111(5) 0.0130(5) 0.0216(6) 0.0000(4) -0.0010(4) -0.0034(4)
V18 0.0128(5) 0.0252(6) 0.0316(7) -0.0060(5) 0.0035(5) -0.0054(5)
O1 0.015(2) 0.043(3) 0.036(3) 0.002(3) -0.004(2) 0.008(2)
O2 0.028(3) 0.013(2) 0.017(2) -0.002(2) -0.004(2) 0.000(2)
O3 0.018(2) 0.017(2) 0.016(2) 0.000(2) -0.001(2) -0.003(2)
O4 0.015(2) 0.025(2) 0.014(2) 0.002(2) -0.001(2) -0.005(2)
O5 0.018(2) 0.018(2) 0.019(2) 0.000(2) -0.001(2) -0.006(2)
O6 0.023(2) 0.023(3) 0.023(3) -0.005(2) -0.001(2) 0.001(2)
O7 0.025(2) 0.023(2) 0.019(2) 0.003(2) 0.005(2) -0.004(2)
O8 0.018(2) 0.025(3) 0.025(3) 0.006(2) -0.006(2) -0.008(2)
O9 0.020(2) 0.017(2) 0.027(3) 0.005(2) -0.008(2) 0.001(2)
O10 0.017(2) 0.014(2) 0.023(2) 0.000(2) -0.002(2) -0.004(2)
O11 0.017(2) 0.015(2) 0.014(2) -0.001(2) 0.001(2) -0.002(2)
O12 0.021(2) 0.015(2) 0.015(2) 0.001(2) -0.002(2) -0.001(2)
O13 0.012(2) 0.016(2) 0.019(2) 0.002(2) 0.000(2) -0.002(2)
O14 0.021(2) 0.011(2) 0.015(2) 0.002(2) -0.001(2) -0.004(2)
O15 0.018(2) 0.018(2) 0.017(2) -0.001(2) 0.001(2) -0.006(2)
O16 0.014(2) 0.016(2) 0.019(2) 0.002(2) -0.002(2) -0.004(2)
O17 0.016(2) 0.015(2) 0.024(3) 0.002(2) -0.002(2) -0.003(2)
O18 0.024(2) 0.013(2) 0.027(3) 0.000(2) -0.003(2) -0.006(2)
O19 0.039(3) 0.030(3) 0.025(3) -0.008(2) -0.006(2) -0.014(2)
O20 0.046(3) 0.030(3) 0.019(3) 0.003(2) -0.009(2) -0.009(3)
O21 0.032(3) 0.030(3) 0.030(3) 0.018(2) -0.006(2) -0.010(2)
O22 0.036(3) 0.014(2) 0.031(3) 0.004(2) -0.004(2) -0.008(2)
O23 0.023(3) 0.028(3) 0.030(3) -0.013(2) 0.001(2) -0.010(2)
O24 0.025(2) 0.027(3) 0.017(2) 0.000(2) 0.001(2) -0.011(2)
O25 0.026(3) 0.030(3) 0.034(3) 0.015(2) -0.002(2) -0.009(2)
O26 0.014(2) 0.014(2) 0.020(2) 0.000(2) -0.003(2) -0.003(2)
O27 0.020(2) 0.019(2) 0.025(3) 0.002(2) -0.008(2) -0.008(2)
O28 0.017(2) 0.015(2) 0.023(2) 0.005(2) -0.002(2) -0.003(2)
O29 0.016(2) 0.013(2) 0.020(2) 0.003(2) 0.000(2) -0.002(2)
O30 0.017(2) 0.013(2) 0.018(2) 0.001(2) 0.002(2) -0.003(2)
O31 0.018(2) 0.017(2) 0.018(2) 0.000(2) 0.002(2) -0.005(2)
O32 0.016(2) 0.016(2) 0.021(2) 0.002(2) 0.000(2) -0.009(2)
O33 0.013(2) 0.016(2) 0.021(2) 0.002(2) 0.002(2) -0.002(2)
O34 0.017(2) 0.019(2) 0.030(3) -0.001(2) -0.002(2) -0.006(2)
O35 0.022(3) 0.026(3) 0.038(3) 0.004(2) -0.017(2) -0.002(2)
O36 0.023(2) 0.014(2) 0.031(3) -0.002(2) -0.002(2) 0.003(2)
O37 0.021(2) 0.030(3) 0.022(3) -0.001(2) 0.007(2) 0.000(2)
O38 0.019(2) 0.018(2) 0.025(3) 0.000(2) -0.005(2) -0.007(2)
O39 0.015(2) 0.019(2) 0.026(3) -0.002(2) -0.002(2) -0.003(2)
O40 0.021(2) 0.014(2) 0.019(2) -0.001(2) 0.000(2) -0.006(2)
O41 0.016(2) 0.022(2) 0.022(2) -0.005(2) 0.003(2) -0.009(2)
O42 0.018(3) 0.042(3) 0.065(4) -0.007(3) 0.009(3) -0.008(2)
K1 0.0252(9) 0.0707(14) 0.0439(11) 0.0003(10) -0.0031(8) -0.0239(9)
K2 0.068(3) 0.045(2) 0.074(3) 0.049(2) -0.047(2) -0.050(2)
K3 0.049(2) 0.027(2) 0.064(3) 0.003(2) -0.020(2) -0.011(2)
K4 0.128(2) 0.0279(10) 0.0451(13) 0.0029(9) 0.0404(15) -0.0002(13)
K5 0.0565(12) 0.0301(9) 0.0248(9) 0.0002(7) 0.0063(8) -0.0197(8)
K6 0.0150(11) 0.0412(15) 0.0296(14) 0.0157(11) -0.0067(10) -0.0127(10)
N1 0.0150(11) 0.0412(15) 0.0296(14) 0.0157(11) -0.0067(10) -0.0127(10)
N2 0.031(7) 0.033(8) 0.055(10) 0.001(7) 0.002(7) -0.003(6)
K7 0.0412(10) 0.0418(10) 0.0334(10) 0.0137(8) -0.0065(8) -0.0201(8)
K8 0.078(2) 0.0408(11) 0.0429(12) -0.0139(9) 0.0329(12) -0.0038(11)
K9 0.0310(9) 0.0403(10) 0.0225(8) -0.0127(7) 0.0058(7) 0.0003(7)
K10 0.0473(11) 0.0410(11) 0.0522(13) 0.0146(9) -0.0205(10) -0.0200(9)
K11 0.048(2) 0.044(2) 0.0339(14) 0.0142(12) -0.0130(12) -0.0045(13)
K12 0.040(2) 0.064(3) 0.081(4) 0.033(3) 0.003(2) 0.014(2)
K13 0.036(2) 0.049(2) 0.083(4) 0.004(2) -0.005(2) -0.021(2)
O43 0.033(3) 0.042(3) 0.031(3) 0.004(3) 0.007(2) -0.010(3)
O44 0.169(10) 0.169(10) 0.101(7) 0.072(7) -0.098(8) -0.152(9)
O45 0.037(3) 0.036(3) 0.024(3) 0.008(2) -0.010(2) -0.009(3)
O46 0.137(9) 0.059(5) 0.068(6) -0.012(4) 0.013(6) -0.040(6)
O47 0.068(5) 0.032(4) 0.116(7) 0.023(4) -0.050(5) -0.017(4)
O48 0.077(11) 0.058(9) 0.083(12) -0.001(8) -0.013(9) -0.053(9)
O49 0.014(3) 0.021(3) 0.358(18) 0.010(6) -0.052(6) -0.008(3)
O50 0.058(5) 0.144(10) 0.099(8) -0.073(7) -0.028(5) 0.009(6)
O52 0.046(5) 0.072(6) 0.276(16) 0.086(9) -0.001(7) -0.021(5)
O53 0.044(4) 0.094(6) 0.077(6) -0.017(5) -0.009(4) -0.023(4)
O54 0.098(16) 0.131(19) 0.128(20) -0.098(17) 0.018(14) -0.025(14)
O55 0.107(6) 0.002(2) 0.043(4) 0.001(2) -0.004(4) -0.004(3)
O56 0.138(10) 0.075(7) 0.089(8) 0.001(6) -0.014(7) 0.034(7)
O57 0.059(8) 0.016(5) 0.067(9) -0.011(5) -0.040(7) 0.018(5)
O58 0.260(32) 0.089(15) 0.125(19) -0.062(14) -0.154(22) 0.055(17)

loop_
_atom_site_label
_atom_site_type_symbol
_atom_site_fract_x
_atom_site_fract_y
_atom_site_fract_z
_atom_site_U_iso_or_equiv
_atom_site_thermal_displace_type
_atom_site_occupancy
_atom_site_calc_flag
_atom_site_refinement_flags
_atom_site_disorder_group
Br1 Br 0.23150(6) 0.20432(6) 0.25861(4) 0.0286(2) Uani 1 d . .
V1 V 0.54317(9) 0.06759(9) 0.22043(6) 0.0199(3) Uani 1 d . .
V2 V 0.39882(9) -0.01023(8) 0.13507(6) 0.0156(2) Uani 1 d . .
V3 V 0.45860(9) 0.25078(8) 0.12751(6) 0.0152(2) Uani 1 d . .
V4 V 0.48870(8) 0.23625(8) 0.32158(6) 0.0133(2) Uani 1 d . .
V5 V 0.42829(9) -0.02474(8) 0.32870(6) 0.0142(2) Uani 1 d . .
V6 V 0.15542(9) 0.03113(8) 0.11929(6) 0.0167(2) Uani 1 d . .
V7 V 0.20962(10) 0.21662(9) 0.05389(6) 0.0180(2) Uani 1 d . .
V8 V 0.24232(9) 0.41332(8) 0.10858(6) 0.0160(2) Uani 1 d . .
V9 V 0.30417(9) 0.47380(8) 0.24704(6) 0.0149(2) Uani 1 d . .
V10 V 0.28645(9) 0.39204(8) 0.39402(6) 0.0155(2) Uani 1 d . .
V11 V 0.26914(9) 0.19056(8) 0.45404(6) 0.0147(2) Uani 1 d . .
V12 V 0.19391(9) 0.01219(9) 0.40286(6) 0.0172(2) Uani 1 d . .
V13 V 0.17550(9) -0.06585(8) 0.26077(6) 0.0146(2) Uani 1 d . .
V14 V -0.00563(9) 0.31369(9) 0.14416(6) 0.0176(2) Uani 1 d . .
V15 V 0.06085(9) 0.48747(8) 0.27880(6) 0.0165(2) Uani 1 d . .
V16 V 0.03593(9) 0.29385(9) 0.42022(6) 0.0164(2) Uani 1 d . .
V17 V -0.02788(9) 0.11950(8) 0.28660(6) 0.0153(2) Uani 1 d . .
V18 V -0.08704(9) 0.34807(10) 0.29472(7) 0.0235(3) Uani 1 d . .
O1 O 0.6783(4) 0.0124(5) 0.2009(3) 0.0343(13) Uani 1 d . .
O2 O 0.4615(4) -0.0378(3) 0.2265(2) 0.0203(10) Uani 1 d . .
O3 O 0.4756(4) 0.0989(3) 0.1324(2) 0.0175(9) Uani 1 d . .
O4 O 0.5156(4) 0.2196(4) 0.2199(2) 0.0185(9) Uani 1 d . .
O5 O 0.5026(4) 0.0860(4) 0.3219(2) 0.0184(9) Uani 1 d . .
O6 O 0.4750(4) -0.0993(4) 0.0774(3) 0.0251(11) Uani 1 d . .
O7 O 0.5654(4) 0.2584(4) 0.0718(3) 0.0233(10) Uani 1 d . .
O8 O 0.6056(4) 0.2484(4) 0.3449(3) 0.0223(10) Uani 1 d . .
O9 O 0.5194(4) -0.1243(4) 0.3581(3) 0.0222(10) Uani 1 d . .
O10 O 0.2699(4) -0.0587(3) 0.1739(3) 0.0177(9) Uani 1 d . .
O11 O 0.2841(4) 0.0758(3) 0.0821(2) 0.0160(9) Uani 1 d . .
O12 O 0.3312(4) 0.2740(3) 0.0734(2) 0.0178(9) Uani 1 d . .
O13 O 0.3758(3) 0.3936(3) 0.1602(2) 0.0162(9) Uani 1 d . .
O14 O 0.4000(4) 0.3818(3) 0.3111(2) 0.0158(9) Uani 1 d . .
O15 O 0.3834(4) 0.2499(3) 0.4072(2) 0.0174(9) Uani 1 d . .
O16 O 0.3349(4) 0.0476(3) 0.4134(2) 0.0165(9) Uani 1 d . .
O17 O 0.2934(4) -0.0692(3) 0.3228(3) 0.0184(9) Uani 1 d . .
O18 O 0.1542(4) -0.1828(4) 0.2617(3) 0.0209(10) Uani 1 d . .
O19 O 0.1294(5) -0.0438(4) 0.0579(3) 0.0300(12) Uani 1 d . .
O20 O 0.2133(5) 0.2094(4) -0.0337(3) 0.0317(12) Uani 1 d . .
O21 O 0.2435(4) 0.4972(4) 0.0444(3) 0.0302(12) Uani 1 d . .
O22 O 0.3371(4) 0.5851(4) 0.2464(3) 0.0265(11) Uani 1 d . .
O23 O 0.3040(4) 0.4688(4) 0.4571(3) 0.0267(11) Uani 1 d . .
O24 O 0.2869(4) 0.1898(4) 0.5384(3) 0.0227(10) Uani 1 d . .
O25 O 0.1736(4) -0.0706(4) 0.4637(3) 0.0299(12) Uani 1 d . .
O26 O 0.0612(4) 0.0283(3) 0.2072(2) 0.0163(9) Uani 1 d . .
O27 O 0.0784(4) 0.1777(4) 0.0984(3) 0.0206(10) Uani 1 d . .
O28 O 0.1202(4) 0.3536(3) 0.0943(3) 0.0184(9) Uani 1 d . .
O29 O 0.1704(4) 0.4902(3) 0.1974(2) 0.0170(9) Uani 1 d . .
O30 O 0.1924(4) 0.4776(3) 0.3282(2) 0.0165(9) Uani 1 d . .
O31 O 0.1720(4) 0.3296(3) 0.4351(2) 0.0178(9) Uani 1 d . .
O32 O 0.1296(4) 0.1538(3) 0.4418(2) 0.0169(9) Uani 1 d . .
O33 O 0.0817(4) 0.0217(3) 0.3398(2) 0.0175(9) Uani 1 d . .
O34 O -0.1446(4) 0.0860(4) 0.2997(3) 0.0218(10) Uani 1 d . .
O35 O -0.1111(4) 0.3614(4) 0.0975(3) 0.0283(12) Uani 1 d . .
O36 O -0.0167(4) 0.6094(4) 0.2955(3) 0.0246(11) Uani 1 d . .
O37 O -0.0511(4) 0.3385(4) 0.4911(3) 0.0265(11) Uani 1 d . .
O38 O -0.0598(4) 0.2377(4) 0.2230(3) 0.0202(10) Uani 1 d . .
O39 O -0.0192(4) 0.4188(4) 0.2195(3) 0.0201(10) Uani 1 d . .
O40 O 0.0002(4) 0.4071(3) 0.3526(2) 0.0181(9) Uani 1 d . .
O41 O -0.0439(4) 0.2296(4) 0.3582(3) 0.0197(10) Uani 1 d . .
O42 O -0.2209(4) 0.4077(5) 0.3108(4) 0.042(2) Uani 1 d . .
K1 K 0.7261(2) 0.2431(2) 0.20045(11) 0.0445(5) Uani 1 d . .
K2 K 0.2437(4) 0.6967(3) 0.0114(3) 0.0527(13) Uani 0.50 d P .
K3 K 0.0986(4) 0.6980(3) 0.1597(3) 0.0458(10) Uani 0.50 d P .
K4 K 0.5742(3) -0.3063(2) 0.05934(13) 0.0750(9) Uani 1 d . .
K5 K 0.1311(2) 0.69288(14) 0.37374(9) 0.0364(4) Uani 1 d . .
K6 K -0.2363(2) 0.2133(2) 0.43725(14) 0.0274(6) Uani 0.50 d P .
N1 N -0.2363(2) 0.2133(2) 0.43725(14) 0.0274(6) Uani 0.50 d P .
N2 N -0.2921(12) 0.3194(12) 0.4784(9) 0.041(4) Uani 0.50 d P .
K7 K 0.7294(2) -0.0479(2) 0.35731(10) 0.0370(4) Uani 1 d . .
K8 K 0.1384(2) 0.4276(2) 0.56651(12) 0.0593(7) Uani 1 d . .
K9 K 0.66226(15) 0.02660(15) 0.04328(9) 0.0339(4) Uani 1 d . .
K10 K 0.4699(2) 0.2836(2) 0.53890(12) 0.0442(5) Uani 1 d . .
K11 K 0.0000 0.5000 0.0000 0.0431(7) Uani 1 d S .
K12 K -0.2153(4) 0.5678(4) 0.2059(3) 0.068(2) Uani 0.50 d P .
K13 K -0.0872(4) 0.9222(4) 0.1762(3) 0.0540(12) Uani 0.50 d P .
O43 O -0.0492(5) 0.8805(5) 0.4082(3) 0.0362(13) Uani 1 d . .
O44 O 0.0147(10) 0.8194(9) 0.0376(5) 0.119(5) Uani 1 d . .
O45 O -0.4033(5) 0.0875(4) 0.4702(3) 0.0321(12) Uani 1 d . .
O46 O 0.3119(9) 0.3564(7) 0.6565(5) 0.087(3) Uani 1 d . .
O47 O 0.3552(6) 0.7162(5) 0.3678(5) 0.069(2) Uani 1 d . .
O48 O -0.3918(14) 0.3950(12) 0.4749(9) 0.066(4) Uani 0.50 d P .
O49 O 0.5520(5) 0.4936(5) 0.3331(8) 0.128(6) Uani 1 d . .
O50 O -0.0823(7) 0.6241(9) 0.1186(6) 0.106(4) Uani 1 d . .
O52 O 0.4930(7) -0.4815(8) 0.0697(8) 0.132(5) Uani 1 d . .
O53 O 0.8592(6) 0.1261(7) 0.0851(5) 0.071(2) Uani 1 d . .
O54 O 0.5238(19) -0.2996(19) 0.2391(13) 0.122(9) Uani 0.50 d P .
O55 O 0.3360(7) 0.7283(4) 0.1361(4) 0.053(2) Uani 1 d . .
O56 O 0.8277(10) -0.2124(8) 0.2603(6) 0.113(4) Uani 1 d . .
O57 O 0.6610(11) -0.2234(9) 0.1775(8) 0.051(4) Uani 0.50 d P .
O58 O 0.6525(26) -0.5257(18) 0.1603(13) 0.168(15) Uani 0.50 d P .

loop_
_atom_type_symbol
_atom_type_description
_atom_type_scat_dispersion_real
_atom_type_scat_dispersion_imag
_atom_type_scat_source
H H .0000 .0000 'International Tables Vol C Tables 4.2.6.8 and 6.1.1.4'
O O .0106 .0060 'International Tables Vol C Tables 4.2.6.8 and 6.1.1.4'
K K .2009 .2494 'International Tables Vol C Tables 4.2.6.8 and 6.1.1.4'
V V .3005 .5294 'International Tables Vol C Tables 4.2.6.8 and 6.1.1.4'
Br Br -.2901 2.4595 'International Tables Vol C Tables 4.2.6.8 and 6.1.1.4'
N N .0061 .0033 'International Tables Vol C Tables 4.2.6.8 and 6.1.1.4'

loop_
_geom_angle_atom_site_label_1
_geom_angle_atom_site_label_2
_geom_angle_atom_site_label_3
_geom_angle
_geom_angle_site_symmetry_1
_geom_angle_site_symmetry_3
_geom_angle_publ_flag
O1 V1 O5 111.6(3) . . ?
O1 V1 O2 111.0(3) . . ?
O5 V1 O2 85.5(2) . . ?
O1 V1 O3 108.5(2) . . ?
O5 V1 O3 139.8(2) . . ?
O2 V1 O3 82.3(2) . . ?
O1 V1 O4 108.7(3) . . ?
O5 V1 O4 85.4(2) . . ?
O2 V1 O4 139.9(2) . . ?
O3 V1 O4 79.9(2) . . ?
O1 V1 V4 114.6(2) . . ?
O5 V1 V4 43.09(14) . . ?
O2 V1 V4 120.41(15) . . ?
O3 V1 V4 115.53(15) . . ?
O4 V1 V4 42.48(14) . . ?
O1 V1 V5 117.7(2) . . ?
O5 V1 V5 42.85(13) . . ?
O2 V1 V5 42.77(14) . . ?
O3 V1 V5 116.71(14) . . ?
O4 V1 V5 119.20(15) . . ?
V4 V1 V5 82.04(6) . . ?
O1 V1 V2 115.0(2) . . ?
O5 V1 V2 118.54(14) . . ?
O2 V1 V2 41.58(14) . . ?
O3 V1 V2 40.73(13) . . ?
O4 V1 V2 113.75(14) . . ?
V4 V1 V2 130.09(6) . . ?
V5 V1 V2 80.17(5) . . ?
O1 V1 V3 111.8(2) . . ?
O5 V1 V3 118.33(15) . . ?
O2 V1 V3 116.06(15) . . ?
O3 V1 V3 40.06(14) . . ?
O4 V1 V3 40.03(14) . . ?
V4 V1 V3 79.51(6) . . ?
V5 V1 V3 130.52(6) . . ?
V2 V1 V3 77.68(5) . . ?
O1 V1 K9 59.1(2) . . ?
O5 V1 K9 170.48(15) . . ?
O2 V1 K9 99.8(2) . . ?
O3 V1 K9 49.37(14) . . ?
O4 V1 K9 95.31(15) . . ?
V4 V1 K9 135.99(6) . . ?
V5 V1 K9 141.47(6) . . ?
V2 V1 K9 69.88(5) . . ?
V3 V1 K9 66.44(6) . . ?
O1 V1 K1 62.5(2) . . ?
O5 V1 K1 97.86(14) . . ?
O2 V1 K1 173.38(15) . . ?
O3 V1 K1 98.52(14) . . ?
O4 V1 K1 46.45(14) . . ?
V4 V1 K1 65.24(6) . . ?
V5 V1 K1 140.01(6) . . ?
V2 V1 K1 138.53(6) . . ?
V3 V1 K1 67.32(6) . . ?
K9 V1 K1 76.05(6) . . ?
O1 V1 K7 57.5(2) . . ?
O5 V1 K7 55.04(14) . . ?
O2 V1 K7 95.85(15) . . ?
O3 V1 K7 164.25(15) . . ?
O4 V1 K7 110.31(15) . . ?
V4 V1 K7 78.96(6) . . ?
V5 V1 K7 69.59(5) . . ?
V2 V1 K7 134.70(6) . . ?
V3 V1 K7 147.49(6) . . ?
K9 V1 K7 116.21(6) . . ?
K1 V1 K7 81.60(6) . . ?
O6 V2 O11 104.3(2) . . ?
O6 V2 O3 104.3(2) . . ?
O11 V2 O3 91.3(2) . . ?
O6 V2 O2 108.0(2) . . ?
O11 V2 O2 147.7(2) . . ?
O3 V2 O2 81.6(2) . . ?
O6 V2 O10 107.7(2) . . ?
O11 V2 O10 79.6(2) . . ?
O3 V2 O10 148.0(2) . . ?
O2 V2 O10 89.9(2) . . ?
O6 V2 V1 109.9(2) . . ?
O11 V2 V1 125.92(14) . . ?
O3 V2 V1 40.76(14) . . ?
O2 V2 V1 40.85(14) . . ?
O10 V2 V1 125.04(15) . . ?
O6 V2 V6 111.2(2) . . ?
O11 V2 V6 39.10(13) . . ?
O3 V2 V6 123.78(14) . . ?
O2 V2 V6 123.7(2) . . ?
O10 V2 V6 40.51(14) . . ?
V1 V2 V6 138.83(6) . . ?
O6 V2 K9 56.8(2) . 2_655 ?
O11 V2 K9 47.53(14) . 2_655 ?
O3 V2 K9 103.65(15) . 2_655 ?
O2 V2 K9 164.62(14) . 2_655 ?
O10 V2 K9 92.67(15) . 2_655 ?
V1 V2 K9 141.69(6) . 2_655 ?
V6 V2 K9 65.60(5) . 2_655 ?
O6 V2 K9 60.5(2) . . ?
O11 V2 K9 103.91(14) . . ?
O3 V2 K9 43.85(14) . . ?
O2 V2 K9 92.6(2) . . ?
O10 V2 K9 168.14(14) . . ?
V1 V2 K9 62.23(5) . . ?
V6 V2 K9 141.91(6) . . ?
K9 V2 K9 81.93(6) 2_655 . ?
O6 V2 K4 23.1(2) . . ?
O11 V2 K4 119.51(15) . . ?
O3 V2 K4 118.31(15) . . ?
O2 V2 K4 91.20(15) . . ?
O10 V2 K4 92.52(15) . . ?
V1 V2 K4 107.59(7) . . ?
V6 V2 K4 110.92(7) . . ?
K9 V2 K4 73.55(7) 2_655 . ?
K9 V2 K4 75.85(7) . . ?
O7 V3 O12 107.1(2) . . ?
O7 V3 O13 108.2(2) . . ?
O12 V3 O13 79.7(2) . . ?
O7 V3 O4 106.0(2) . . ?
O12 V3 O4 147.0(2) . . ?
O13 V3 O4 90.9(2) . . ?
O7 V3 O3 103.4(2) . . ?
O12 V3 O3 92.5(2) . . ?
O13 V3 O3 148.5(2) . . ?
O4 V3 O3 79.0(2) . . ?
O7 V3 V1 106.4(2) . . ?
O12 V3 V1 126.63(14) . . ?
O13 V3 V1 125.91(14) . . ?
O4 V3 V1 39.58(14) . . ?
O3 V3 V1 39.60(14) . . ?
O7 V3 V8 115.1(2) . . ?
O12 V3 V8 39.34(14) . . ?
O13 V3 V8 40.47(13) . . ?
O4 V3 V8 123.08(15) . . ?
O3 V3 V8 124.08(14) . . ?
V1 V3 V8 138.56(5) . . ?
O7 V3 K9 55.9(2) . . ?
O12 V3 K9 105.16(15) . . ?
O13 V3 K9 164.02(13) . . ?
O4 V3 K9 92.49(15) . . ?
O3 V3 K9 47.43(14) . . ?
V1 V3 K9 63.62(5) . . ?
V8 V3 K9 143.05(6) . . ?
O7 V3 K4 59.5(2) . 2_655 ?
O12 V3 K4 47.60(15) . 2_655 ?
O13 V3 K4 94.01(15) . 2_655 ?
O4 V3 K4 165.42(15) . 2_655 ?
O3 V3 K4 103.18(15) . 2_655 ?
V1 V3 K4 139.66(6) . 2_655 ?
V8 V3 K4 67.91(6) . 2_655 ?
K9 V3 K4 79.15(7) . 2_655 ?
O7 V3 K1 61.7(2) . . ?
O12 V3 K1 167.15(14) . . ?
O13 V3 K1 97.51(14) . . ?
O4 V3 K1 44.91(13) . . ?
O3 V3 K1 96.13(14) . . ?
V1 V3 K1 65.08(5) . . ?
V8 V3 K1 137.17(6) . . ?
K9 V3 K1 74.29(6) . . ?
K4 V3 K1 120.70(7) 2_655 . ?
O8 V4 O4 103.9(2) . . ?
O8 V4 O5 105.7(2) . . ?
O4 V4 O5 85.6(2) . . ?
O8 V4 O15 108.1(2) . . ?
O4 V4 O15 147.9(2) . . ?
O5 V4 O15 87.6(2) . . ?
O8 V4 O14 103.8(2) . . ?
O4 V4 O14 89.7(2) . . ?
O5 V4 O14 150.4(2) . . ?
O15 V4 O14 81.0(2) . . ?
O8 V4 V1 107.0(2) . . ?
O4 V4 V1 42.98(15) . . ?
O5 V4 V1 42.85(14) . . ?
O15 V4 V1 125.34(14) . . ?
O14 V4 V1 128.12(14) . . ?
O8 V4 V10 113.8(2) . . ?
O4 V4 V10 122.21(15) . . ?
O5 V4 V10 121.29(14) . . ?
O15 V4 V10 40.25(14) . . ?
O14 V4 V10 40.84(13) . . ?
V1 V4 V10 139.18(5) . . ?
O8 V4 K1 55.2(2) . . ?
O4 V4 K1 48.80(14) . . ?
O5 V4 K1 100.78(15) . . ?
O15 V4 K1 162.68(14) . . ?
O14 V4 K1 97.92(14) . . ?
V1 V4 K1 68.79(6) . . ?
V10 V4 K1 137.23(6) . . ?
O9 V5 O2 104.2(2) . . ?
O9 V5 O5 103.8(2) . . ?
O2 V5 O5 85.6(2) . . ?
O9 V5 O17 106.8(2) . . ?
O2 V5 O17 90.3(2) . . ?
O5 V5 O17 149.2(2) . . ?
O9 V5 O16 105.7(2) . . ?
O2 V5 O16 150.1(2) . . ?
O5 V5 O16 89.0(2) . . ?
O17 V5 O16 79.4(2) . . ?
O9 V5 V1 107.2(2) . . ?
O2 V5 V1 42.94(14) . . ?
O5 V5 V1 42.79(14) . . ?
O17 V5 V1 127.41(15) . . ?
O16 V5 V1 126.55(14) . . ?
O9 V5 V12 114.2(2) . . ?
O2 V5 V12 122.7(2) . . ?
O5 V5 V12 121.62(15) . . ?
O17 V5 V12 39.67(14) . . ?
O16 V5 V12 39.95(13) . . ?
V1 V5 V12 138.56(5) . . ?
O9 V5 K7 51.5(2) . . ?
O2 V5 K7 93.0(2) . . ?
O5 V5 K7 52.62(14) . . ?
O17 V5 K7 158.17(14) . . ?
O16 V5 K7 106.94(14) . . ?
V1 V5 K7 66.03(5) . . ?
V12 V5 K7 144.17(5) . . ?
O19 V6 O11 107.6(2) . . ?
O19 V6 O26 110.3(2) . . ?
O11 V6 O26 141.3(2) . . ?
O19 V6 O27 106.7(2) . . ?
O11 V6 O27 81.6(2) . . ?
O26 V6 O27 94.6(2) . . ?
O19 V6 O10 107.9(2) . . ?
O11 V6 O10 79.7(2) . . ?
O26 V6 O10 81.8(2) . . ?
O27 V6 O10 144.3(2) . . ?
O19 V6 V7 110.1(2) . . ?
O11 V6 V7 40.37(13) . . ?
O26 V6 V7 127.07(14) . . ?
O27 V6 V7 41.38(14) . . ?
O10 V6 V7 115.83(14) . . ?
O19 V6 V13 114.4(2) . . ?
O11 V6 V13 113.70(14) . . ?
O26 V6 V13 41.50(13) . . ?
O27 V6 V13 127.4(2) . . ?
O10 V6 V13 40.34(14) . . ?
V7 V6 V13 134.45(5) . . ?
O19 V6 V2 113.6(2) . . ?
O11 V6 V2 39.27(13) . . ?
O26 V6 V2 114.87(14) . . ?
O27 V6 V2 115.10(14) . . ?
O10 V6 V2 40.42(13) . . ?
V7 V6 V2 77.12(5) . . ?
V13 V6 V2 76.88(5) . . ?
O19 V6 K9 60.8(2) . 2_655 ?
O11 V6 K9 46.90(14) . 2_655 ?
O26 V6 K9 167.06(14) . 2_655 ?
O27 V6 K9 97.1(2) . 2_655 ?
O10 V6 K9 91.92(15) . 2_655 ?
V7 V6 K9 65.86(6) . 2_655 ?
V13 V6 K9 130.95(6) . 2_655 ?
V2 V6 K9 64.80(5) . 2_655 ?
O19 V6 K13 66.5(2) . 1_545 ?
O11 V6 K13 173.9(2) . 1_545 ?
O26 V6 K13 44.2(2) . 1_545 ?
O27 V6 K13 101.4(2) . 1_545 ?
O10 V6 K13 100.3(2) . 1_545 ?
V7 V6 K13 141.92(9) . 1_545 ?
V13 V6 K13 68.77(9) . 1_545 ?
V2 V6 K13 140.43(9) . 1_545 ?
K9 V6 K13 127.13(10) 2_655 1_545 ?
O20 V7 O11 105.3(2) . . ?
O20 V7 O12 106.7(2) . . ?
O11 V7 O12 93.8(2) . . ?
O20 V7 O28 113.0(2) . . ?
O11 V7 O28 141.1(2) . . ?
O12 V7 O28 81.6(2) . . ?
O20 V7 O27 109.4(2) . . ?
O11 V7 O27 81.6(2) . . ?
O12 V7 O27 143.5(2) . . ?
O28 V7 O27 79.9(2) . . ?
O20 V7 V6 110.4(2) . . ?
O11 V7 V6 40.31(13) . . ?
O12 V7 V6 126.73(14) . . ?
O28 V7 V6 115.64(14) . . ?
O27 V7 V6 41.48(14) . . ?
O20 V7 V8 114.5(2) . . ?
O11 V7 V8 125.40(14) . . ?
O12 V7 V8 40.78(14) . . ?
O28 V7 V8 40.87(13) . . ?
O27 V7 V8 115.7(2) . . ?
V6 V7 V8 134.89(6) . . ?
O20 V7 V14 120.6(2) . . ?
O11 V7 V14 113.16(14) . . ?
O12 V7 V14 113.77(15) . . ?
O28 V7 V14 39.70(13) . . ?
O27 V7 V14 40.32(14) . . ?
V6 V7 V14 77.59(5) . . ?
V8 V7 V14 76.82(5) . . ?
O20 V7 K9 58.6(2) . 2_655 ?
O11 V7 K9 46.79(14) . 2_655 ?
O12 V7 K9 106.05(15) . 2_655 ?
O28 V7 K9 169.67(15) . 2_655 ?
O27 V7 K9 97.0(2) . 2_655 ?
V6 V7 K9 65.69(6) . 2_655 ?
V8 V7 K9 145.79(6) . 2_655 ?
V14 V7 K9 137.00(6) . 2_655 ?
O20 V7 K4 60.9(2) . 2_655 ?
O11 V7 K4 105.41(14) . 2_655 ?
O12 V7 K4 45.79(15) . 2_655 ?
O28 V7 K4 98.73(14) . 2_655 ?
O27 V7 K4 169.0(2) . 2_655 ?
V6 V7 K4 144.13(6) . 2_655 ?
V8 V7 K4 67.41(6) . 2_655 ?
V14 V7 K4 137.98(6) . 2_655 ?
K9 V7 K4 82.41(6) 2_655 2_655 ?
O21 V8 O12 108.4(3) . . ?
O21 V8 O28 105.1(2) . . ?
O12 V8 O28 81.8(2) . . ?
O21 V8 O29 109.6(3) . . ?
O12 V8 O29 141.2(2) . . ?
O28 V8 O29 95.5(2) . . ?
O21 V8 O13 110.6(2) . . ?
O12 V8 O13 78.9(2) . . ?
O28 V8 O13 143.2(2) . . ?
O29 V8 O13 80.9(2) . . ?
O21 V8 V7 110.4(2) . . ?
O12 V8 V7 40.84(14) . . ?
O28 V8 V7 41.05(14) . . ?
O29 V8 V7 127.00(14) . . ?
O13 V8 V7 114.72(14) . . ?
O21 V8 V9 115.8(2) . . ?
O12 V8 V9 113.12(15) . . ?
O28 V8 V9 127.01(15) . . ?
O29 V8 V9 40.69(13) . . ?
O13 V8 V9 40.27(13) . . ?
V7 V8 V9 133.10(6) . . ?
O21 V8 V3 117.4(2) . . ?
O12 V8 V3 39.20(14) . . ?
O28 V8 V3 113.93(14) . . ?
O29 V8 V3 112.87(14) . . ?
O13 V8 V3 39.73(13) . . ?
V7 V8 V3 76.52(5) . . ?
V9 V8 V3 75.74(5) . . ?
O21 V8 K4 63.9(2) . 2_655 ?
O12 V8 K4 44.81(14) . 2_655 ?
O28 V8 K4 97.7(2) . 2_655 ?
O29 V8 K4 166.46(14) . 2_655 ?
O13 V8 K4 90.28(15) . 2_655 ?
V7 V8 K4 66.10(6) . 2_655 ?
V9 V8 K4 129.49(7) . 2_655 ?
V3 V8 K4 64.13(7) . 2_655 ?
O21 V8 K11 59.2(2) . . ?
O12 V8 K11 107.71(14) . . ?
O28 V8 K11 47.80(13) . . ?
O29 V8 K11 98.07(14) . . ?
O13 V8 K11 168.97(13) . . ?
V7 V8 K11 74.71(5) . . ?
V9 V8 K11 137.39(5) . . ?
V3 V8 K11 146.53(5) . . ?
K4 V8 K11 88.58(7) 2_655 . ?
O21 V8 K3 64.9(2) . . ?
O12 V8 K3 171.9(2) . . ?
O28 V8 K3 104.0(2) . . ?
O29 V8 K3 44.78(15) . . ?
O13 V8 K3 98.96(15) . . ?
V7 V8 K3 144.30(8) . . ?
V9 V8 K3 68.05(8) . . ?
V3 V8 K3 138.48(8) . . ?
K4 V8 K3 127.88(9) 2_655 . ?
K11 V8 K3 73.29(7) . . ?
O22 V9 O13 108.6(2) . . ?
O22 V9 O30 108.2(2) . . ?
O13 V9 O30 142.5(2) . . ?
O22 V9 O14 106.0(2) . . ?
O13 V9 O14 95.5(2) . . ?
O30 V9 O14 81.0(2) . . ?
O22 V9 O29 109.5(2) . . ?
O13 V9 O29 81.6(2) . . ?
O30 V9 O29 79.8(2) . . ?
O14 V9 O29 143.4(2) . . ?
O22 V9 V10 111.2(2) . . ?
O13 V9 V10 127.35(14) . . ?
O30 V9 V10 39.89(13) . . ?
O14 V9 V10 41.15(13) . . ?
O29 V9 V10 114.61(14) . . ?
O22 V9 V8 114.5(2) . . ?
O13 V9 V8 41.03(13) . . ?
O30 V9 V8 114.49(14) . . ?
O14 V9 V8 127.36(14) . . ?
O29 V9 V8 40.63(14) . . ?
V10 V9 V8 133.54(5) . . ?
O22 V9 V15 116.5(2) . . ?
O13 V9 V15 114.12(14) . . ?
O30 V9 V15 39.86(14) . . ?
O14 V9 V15 113.99(14) . . ?
O29 V9 V15 39.98(13) . . ?
V10 V9 V15 76.24(5) . . ?
V8 V9 V15 76.56(5) . . ?
O22 V9 K5 61.9(2) . . ?
O13 V9 K5 162.23(14) . . ?
O30 V9 K5 47.13(13) . . ?
O14 V9 K5 101.53(14) . . ?
O29 V9 K5 87.57(14) . . ?
V10 V9 K5 70.08(6) . . ?
V8 V9 K5 126.43(6) . . ?
V15 V9 K5 63.15(5) . . ?
O22 V9 K3 66.5(2) . . ?
O13 V9 K3 97.5(2) . . ?
O30 V9 K3 90.7(2) . . ?
O14 V9 K3 166.6(2) . . ?
O29 V9 K3 43.08(14) . . ?
V10 V9 K3 129.38(9) . . ?
V8 V9 K3 65.75(8) . . ?
V15 V9 K3 63.32(8) . . ?
K5 V9 K3 65.24(9) . . ?
O23 V10 O31 105.4(2) . . ?
O23 V10 O30 109.1(2) . . ?
O31 V10 O30 94.1(2) . . ?
O23 V10 O15 107.4(2) . . ?
O31 V10 O15 82.3(2) . . ?
O30 V10 O15 142.9(2) . . ?
O23 V10 O14 111.1(2) . . ?
O31 V10 O14 142.7(2) . . ?
O30 V10 O14 81.0(2) . . ?
O15 V10 O14 80.1(2) . . ?
O23 V10 V11 109.7(2) . . ?
O31 V10 V11 41.29(14) . . ?
O30 V10 V11 127.00(14) . . ?
O15 V10 V11 41.16(13) . . ?
O14 V10 V11 115.74(13) . . ?
O23 V10 V9 115.4(2) . . ?
O31 V10 V9 125.75(15) . . ?
O30 V10 V9 40.31(13) . . ?
O15 V10 V9 115.32(15) . . ?
O14 V10 V9 40.74(13) . . ?
V11 V10 V9 134.47(6) . . ?
O23 V10 V4 118.1(2) . . ?
O31 V10 V4 114.03(14) . . ?
O30 V10 V4 113.33(14) . . ?
O15 V10 V4 40.02(13) . . ?
O14 V10 V4 40.18(13) . . ?
V11 V10 V4 77.08(5) . . ?
V9 V10 V4 76.79(5) . . ?
O23 V10 K8 55.0(2) . . ?
O31 V10 K8 50.40(15) . . ?
O30 V10 K8 108.73(15) . . ?
O15 V10 K8 97.31(15) . . ?
O14 V10 K8 164.66(14) . . ?
V11 V10 K8 68.44(6) . . ?
V9 V10 K8 146.91(6) . . ?
V4 V10 K8 136.30(7) . . ?
O23 V10 K10 58.4(2) . . ?
O31 V10 K10 91.68(15) . . ?
O30 V10 K10 167.34(14) . . ?
O15 V10 K10 49.15(14) . . ?
O14 V10 K10 100.99(14) . . ?
V11 V10 K10 63.57(5) . . ?
V9 V10 K10 139.76(6) . . ?
V4 V10 K10 74.20(6) . . ?
K8 V10 K10 66.90(7) . . ?
O23 V10 K5 66.3(2) . . ?
O31 V10 K5 104.98(15) . . ?
O30 V10 K5 42.86(14) . . ?
O15 V10 K5 171.18(14) . . ?
O14 V10 K5 96.33(13) . . ?
V11 V10 K5 145.55(5) . . ?
V9 V10 K5 64.61(6) . . ?
V4 V10 K5 136.36(5) . . ?
K8 V10 K5 84.04(7) . . ?
K10 V10 K5 124.62(6) . . ?
O24 V11 O15 105.0(2) . . ?
O24 V11 O31 107.0(2) . . ?
O15 V11 O31 82.2(2) . . ?
O24 V11 O16 109.1(2) . . ?
O15 V11 O16 95.5(2) . . ?
O31 V11 O16 143.1(2) . . ?
O24 V11 O32 109.7(2) . . ?
O15 V11 O32 144.2(2) . . ?
O31 V11 O32 79.6(2) . . ?
O16 V11 O32 81.4(2) . . ?
O24 V11 V10 109.2(2) . . ?
O15 V11 V10 41.56(14) . . ?
O31 V11 V10 40.79(13) . . ?
O16 V11 V10 128.43(14) . . ?
O32 V11 V10 115.71(14) . . ?
O24 V11 V12 115.5(2) . . ?
O15 V11 V12 127.49(15) . . ?
O31 V11 V12 113.86(14) . . ?
O16 V11 V12 41.30(13) . . ?
O32 V11 V12 40.06(14) . . ?
V10 V11 V12 134.39(6) . . ?
O24 V11 V16 115.2(2) . . ?
O15 V11 V16 115.24(15) . . ?
O31 V11 V16 39.46(13) . . ?
O16 V11 V16 114.73(14) . . ?
O32 V11 V16 40.20(13) . . ?
V10 V11 V16 77.18(5) . . ?
V12 V11 V16 76.42(5) . . ?
O24 V11 K10 51.6(2) . . ?
O15 V11 K10 53.42(14) . . ?
O31 V11 K10 96.60(14) . . ?
O16 V11 K10 111.59(14) . . ?
O32 V11 K10 159.30(15) . . ?
V10 V11 K10 69.74(5) . . ?
V12 V11 K10 149.53(6) . . ?
V16 V11 K10 133.29(6) . . ?
O24 V11 K8 59.9(2) . . ?
O15 V11 K8 93.47(15) . . ?
O31 V11 K8 47.11(15) . . ?
O16 V11 K8 167.45(14) . . ?
O32 V11 K8 96.37(15) . . ?
V10 V11 K8 63.67(6) . . ?
V12 V11 K8 135.06(6) . . ?
V16 V11 K8 68.75(6) . . ?
K10 V11 K8 67.39(7) . . ?
O24 V11 K7 30.4(2) . 2_656 ?
O15 V11 K7 127.52(15) . 2_656 ?
O31 V11 K7 125.04(15) . 2_656 ?
O16 V11 K7 85.32(14) . 2_656 ?
O32 V11 K7 87.96(14) . 2_656 ?
V10 V11 K7 139.46(6) . 2_656 ?
V12 V11 K7 85.15(5) . 2_656 ?
V16 V11 K7 111.58(6) . 2_656 ?
K10 V11 K7 77.50(6) . 2_656 ?
K8 V11 K7 82.25(7) . 2_656 ?
O25 V12 O33 106.0(2) . . ?
O25 V12 O32 108.1(3) . . ?
O33 V12 O32 94.5(2) . . ?
O25 V12 O17 108.0(2) . . ?
O33 V12 O17 83.1(2) . . ?
O32 V12 O17 143.0(2) . . ?
O25 V12 O16 109.7(2) . . ?
O33 V12 O16 143.4(2) . . ?
O32 V12 O16 82.0(2) . . ?
O17 V12 O16 78.6(2) . . ?
O25 V12 V13 110.9(2) . . ?
O33 V12 V13 41.30(14) . . ?
O32 V12 V13 127.26(15) . . ?
O17 V12 V13 41.86(14) . . ?
O16 V12 V13 115.25(15) . . ?
O25 V12 V11 115.0(2) . . ?
O33 V12 V11 126.17(14) . . ?
O32 V12 V11 41.13(13) . . ?
O17 V12 V11 113.62(14) . . ?
O16 V12 V11 40.91(13) . . ?
V13 V12 V11 133.57(5) . . ?
O25 V12 V5 117.5(2) . . ?
O33 V12 V5 114.32(15) . . ?
O32 V12 V5 113.75(13) . . ?
O17 V12 V5 39.18(13) . . ?
O16 V12 V5 39.58(14) . . ?
V13 V12 V5 77.03(5) . . ?
V11 V12 V5 75.96(5) . . ?
O18 V13 O10 107.1(2) . . ?
O18 V13 O33 109.8(2) . . ?
O10 V13 O33 142.4(2) . . ?
O18 V13 O17 107.7(2) . . ?
O10 V13 O17 94.0(2) . . ?
O33 V13 O17 81.8(2) . . ?
O18 V13 O26 107.8(2) . . ?
O10 V13 O26 81.6(2) . . ?
O33 V13 O26 80.4(2) . . ?
O17 V13 O26 144.0(2) . . ?
O18 V13 V12 113.1(2) . . ?
O10 V13 V12 126.82(14) . . ?
O33 V13 V12 40.15(14) . . ?
O17 V13 V12 41.78(14) . . ?
O26 V13 V12 115.62(14) . . ?
O18 V13 V6 112.2(2) . . ?
O10 V13 V6 41.19(14) . . ?
O33 V13 V6 114.81(14) . . ?
O17 V13 V6 126.56(14) . . ?
O26 V13 V6 40.48(13) . . ?
V12 V13 V6 134.07(5) . . ?
O18 V13 V17 116.6(2) . . ?
O10 V13 V17 114.17(14) . . ?
O33 V13 V17 40.11(14) . . ?
O17 V13 V17 114.86(15) . . ?
O26 V13 V17 40.35(14) . . ?
V12 V13 V17 76.84(6) . . ?
V6 V13 V17 76.66(6) . . ?
O18 V13 K13 65.9(2) . 1_545 ?
O10 V13 K13 98.1(2) . 1_545 ?
O33 V13 K13 90.3(2) . 1_545 ?
O17 V13 K13 167.6(2) . 1_545 ?
O26 V13 K13 42.12(14) . 1_545 ?
V12 V13 K13 129.28(9) . 1_545 ?
V6 V13 K13 65.52(8) . 1_545 ?
V17 V13 K13 62.49(8) . 1_545 ?
O18 V13 K5 32.1(2) . 1_545 ?
O10 V13 K5 131.89(14) . 1_545 ?
O33 V13 K5 85.16(14) . 1_545 ?
O17 V13 K5 84.40(14) . 1_545 ?
O26 V13 K5 124.74(13) . 1_545 ?
V12 V13 K5 81.03(6) . 1_545 ?
V6 V13 K5 143.65(5) . 1_545 ?
V17 V13 K5 109.82(6) . 1_545 ?
K13 V13 K5 85.39(8) 1_545 1_545 ?
O18 V13 K3 30.0(2) . 1_545 ?
O10 V13 K3 85.4(2) . 1_545 ?
O33 V13 K3 125.20(15) . 1_545 ?
O17 V13 K3 130.95(15) . 1_545 ?
O26 V13 K3 84.57(15) . 1_545 ?
V12 V13 K3 142.46(8) . 1_545 ?
V6 V13 K3 82.18(8) . 1_545 ?
V17 V13 K3 109.80(8) . 1_545 ?
K13 V13 K3 47.84(10) 1_545 1_545 ?
K5 V13 K3 61.77(8) 1_545 1_545 ?
O35 V14 O28 105.8(2) . . ?
O35 V14 O38 106.8(2) . . ?
O28 V14 O38 147.4(2) . . ?
O35 V14 O39 106.0(2) . . ?
O28 V14 O39 90.7(2) . . ?
O38 V14 O39 82.3(2) . . ?
O35 V14 O27 105.9(2) . . ?
O28 V14 O27 80.0(2) . . ?
O38 V14 O27 89.3(2) . . ?
O39 V14 O27 148.1(2) . . ?
O35 V14 V18 108.4(2) . . ?
O28 V14 V18 127.0(2) . . ?
O38 V14 V18 41.12(14) . . ?
O39 V14 V18 41.42(14) . . ?
O27 V14 V18 125.8(2) . . ?
O35 V14 V7 113.2(2) . . ?
O28 V14 V7 39.93(14) . . ?
O38 V14 V7 121.38(15) . . ?
O39 V14 V7 122.65(14) . . ?
O27 V14 V7 40.17(13) . . ?
V18 V14 V7 138.34(6) . . ?
O35 V14 K11 56.6(2) . . ?
O28 V14 K11 50.29(14) . . ?
O38 V14 K11 161.53(14) . . ?
O39 V14 K11 94.18(15) . . ?
O27 V14 K11 102.66(15) . . ?
V18 V14 K11 131.22(5) . . ?
V7 V14 K11 75.74(5) . . ?
O35 V14 K12 61.6(2) . . ?
O28 V14 K12 105.7(2) . . ?
O38 V14 K12 91.6(2) . . ?
O39 V14 K12 44.6(2) . . ?
O27 V14 K12 167.1(2) . . ?
V18 V14 K12 60.30(10) . . ?
V7 V14 K12 144.95(9) . . ?
K11 V14 K12 73.65(9) . . ?
O35 V14 K1 62.6(2) . 1_455 ?
O28 V14 K1 167.1(2) . 1_455 ?
O38 V14 K1 44.40(14) . 1_455 ?
O39 V14 K1 97.61(14) . 1_455 ?
O27 V14 K1 97.56(14) . 1_455 ?
V18 V14 K1 64.61(5) . 1_455 ?
V7 V14 K1 137.05(6) . 1_455 ?
K11 V14 K1 118.95(5) . 1_455 ?
K12 V14 K1 74.30(10) . 1_455 ?
O36 V15 O30 104.0(2) . . ?
O36 V15 O29 107.7(2) . . ?
O30 V15 O29 80.1(2) . . ?
O36 V15 O40 103.1(2) . . ?
O30 V15 O40 91.6(2) . . ?
O29 V15 O40 149.2(2) . . ?
O36 V15 O39 107.6(2) . . ?
O30 V15 O39 148.5(2) . . ?
O29 V15 O39 90.4(2) . . ?
O40 V15 O39 81.3(2) . . ?
O36 V15 V18 107.8(2) . . ?
O30 V15 V18 126.94(14) . . ?
O29 V15 V18 126.39(14) . . ?
O40 V15 V18 40.57(14) . . ?
O39 V15 V18 40.81(14) . . ?
O36 V15 V9 112.4(2) . . ?
O30 V15 V9 39.90(13) . . ?
O29 V15 V9 40.26(14) . . ?
O40 V15 V9 124.34(15) . . ?
O39 V15 V9 123.34(15) . . ?
V18 V15 V9 139.72(5) . . ?
O36 V15 K8 55.1(2) . 2_566 ?
O30 V15 K8 95.37(15) . 2_566 ?
O29 V15 K8 160.85(14) . 2_566 ?
O40 V15 K8 48.65(14) . 2_566 ?
O39 V15 K8 102.4(2) . 2_566 ?
V18 V15 K8 71.06(6) . 2_566 ?
V9 V15 K8 133.20(7) . 2_566 ?
O36 V15 K5 52.7(2) . . ?
O30 V15 K5 51.43(13) . . ?
O29 V15 K5 92.72(14) . . ?
O40 V15 K5 105.22(15) . . ?
O39 V15 K5 159.93(15) . . ?
V18 V15 K5 140.88(6) . . ?
V9 V15 K5 69.08(5) . . ?
K8 V15 K5 70.42(6) 2_566 . ?
O36 V15 K3 60.3(2) . . ?
O30 V15 K3 96.12(15) . . ?
O29 V15 K3 47.61(15) . . ?
O40 V15 K3 163.0(2) . . ?
O39 V15 K3 99.4(2) . . ?
V18 V15 K3 136.52(8) . . ?
V9 V15 K3 69.53(8) . . ?
K8 V15 K3 115.29(9) 2_566 . ?
K5 V15 K3 68.78(8) . . ?
O36 V15 K12 62.8(2) . . ?
O30 V15 K12 166.6(2) . . ?
O29 V15 K12 104.9(2) . . ?
O40 V15 K12 90.0(2) . . ?
O39 V15 K12 44.8(2) . . ?
V18 V15 K12 60.23(9) . . ?
V9 V15 K12 144.12(9) . . ?
K8 V15 K12 75.84(11) 2_566 . ?
K5 V15 K12 115.43(11) . . ?
K3 V15 K12 79.07(11) . . ?
O37 V16 O31 105.6(2) . . ?
O37 V16 O40 104.1(2) . . ?
O31 V16 O40 90.4(2) . . ?
O37 V16 O41 106.5(2) . . ?
O31 V16 O41 148.0(2) . . ?
O40 V16 O41 81.5(2) . . ?
O37 V16 O32 107.6(2) . . ?
O31 V16 O32 80.4(2) . . ?
O40 V16 O32 148.3(2) . . ?
O41 V16 O32 90.4(2) . . ?
O37 V16 V18 108.1(2) . . ?
O31 V16 V18 125.47(15) . . ?
O40 V16 V18 40.52(14) . . ?
O41 V16 V18 41.10(15) . . ?
O32 V16 V18 126.14(15) . . ?
O37 V16 V11 113.0(2) . . ?
O31 V16 V11 39.79(14) . . ?
O40 V16 V11 123.17(14) . . ?
O41 V16 V11 123.7(2) . . ?
O32 V16 V11 40.59(12) . . ?
V18 V16 V11 138.94(6) . . ?
O37 V16 K8 59.1(2) . 2_566 ?
O31 V16 K8 93.90(15) . 2_566 ?
O40 V16 K8 45.83(14) . 2_566 ?
O41 V16 K8 102.0(2) . 2_566 ?
O32 V16 K8 163.78(15) . 2_566 ?
V18 V16 K8 69.44(6) . 2_566 ?
V11 V16 K8 132.28(6) . 2_566 ?
O37 V16 K8 62.1(2) . . ?
O31 V16 K8 43.49(14) . . ?
O40 V16 K8 101.36(15) . . ?
O41 V16 K8 168.53(14) . . ?
O32 V16 K8 92.58(15) . . ?
V18 V16 K8 139.97(6) . . ?
V11 V16 K8 64.06(6) . . ?
K8 V16 K8 73.22(8) 2_566 . ?
O37 V16 K6 63.9(2) . . ?
O31 V16 K6 166.75(15) . . ?
O40 V16 K6 99.87(15) . . ?
O41 V16 K6 43.47(14) . . ?
O32 V16 K6 94.87(13) . . ?
V18 V16 K6 67.24(6) . . ?
V11 V16 K6 134.51(6) . . ?
K8 V16 K6 87.34(7) 2_566 . ?
K8 V16 K6 125.17(7) . . ?
O34 V17 O38 104.5(2) . . ?
O34 V17 O41 104.4(2) . . ?
O38 V17 O41 83.3(2) . . ?
O34 V17 O33 107.5(2) . . ?
O38 V17 O33 147.9(2) . . ?
O41 V17 O33 89.8(2) . . ?
O34 V17 O26 105.4(2) . . ?
O38 V17 O26 89.8(2) . . ?
O41 V17 O26 150.1(2) . . ?
O33 V17 O26 80.7(2) . . ?
O34 V17 V18 106.9(2) . . ?
O38 V17 V18 41.43(15) . . ?
O41 V17 V18 42.06(15) . . ?
O33 V17 V18 126.33(15) . . ?
O26 V17 V18 126.69(14) . . ?
O34 V17 V13 113.4(2) . . ?
O38 V17 V13 122.9(2) . . ?
O41 V17 V13 123.36(15) . . ?
O33 V17 V13 40.08(14) . . ?
O26 V17 V13 40.64(13) . . ?
V18 V17 V13 139.70(5) . . ?
O34 V17 K1 56.2(2) . 1_455 ?
O38 V17 K1 48.47(14) . 1_455 ?
O41 V17 K1 97.9(2) . 1_455 ?
O33 V17 K1 163.23(13) . 1_455 ?
O26 V17 K1 99.17(14) . 1_455 ?
V18 V17 K1 67.10(6) . 1_455 ?
V13 V17 K1 138.01(6) . 1_455 ?
O34 V17 K13 57.7(2) . 1_545 ?
O38 V17 K13 98.9(2) . 1_545 ?
O41 V17 K13 162.0(2) . 1_545 ?
O33 V17 K13 97.1(2) . 1_545 ?
O26 V17 K13 47.79(15) . 1_545 ?
V18 V17 K13 136.24(9) . 1_545 ?
V13 V17 K13 70.31(9) . 1_545 ?
K1 V17 K13 71.47(9) 1_455 1_545 ?
O34 V17 K6 56.5(2) . . ?
O38 V17 K6 102.1(2) . . ?
O41 V17 K6 48.60(14) . . ?
O33 V17 K6 96.48(15) . . ?
O26 V17 K6 160.16(14) . . ?
V18 V17 K6 70.66(6) . . ?
V13 V17 K6 134.19(6) . . ?
K1 V17 K6 77.94(7) 1_455 . ?
K13 V17 K6 113.88(9) 1_545 . ?
O42 V18 O38 111.1(3) . . ?
O42 V18 O40 111.5(3) . . ?
O38 V18 O40 137.4(2) . . ?
O42 V18 O39 110.2(3) . . ?
O38 V18 O39 83.3(2) . . ?
O40 V18 O39 82.4(2) . . ?
O42 V18 O41 110.5(3) . . ?
O38 V18 O41 83.4(2) . . ?
O40 V18 O41 81.9(2) . . ?
O39 V18 O41 139.3(2) . . ?
O42 V18 V17 115.6(2) . . ?
O38 V18 V17 41.58(14) . . ?
O40 V18 V17 115.55(15) . . ?
O39 V18 V17 117.1(2) . . ?
O41 V18 V17 41.97(14) . . ?
O42 V18 V14 114.5(3) . . ?
O38 V18 V14 41.70(14) . . ?
O40 V18 V14 116.39(15) . . ?
O39 V18 V14 41.84(14) . . ?
O41 V18 V14 117.9(2) . . ?
V17 V18 V14 80.10(6) . . ?
O42 V18 V15 115.7(2) . . ?
O38 V18 V15 116.12(15) . . ?
O40 V18 V15 41.20(14) . . ?
O39 V18 V15 41.30(14) . . ?
O41 V18 V15 115.91(14) . . ?
V17 V18 V15 128.69(6) . . ?
V14 V18 V15 79.54(5) . . ?
O42 V18 V16 116.0(3) . . ?
O38 V18 V16 116.1(2) . . ?
O40 V18 V16 40.81(14) . . ?
O39 V18 V16 115.81(15) . . ?
O41 V18 V16 41.25(14) . . ?
V17 V18 V16 79.19(6) . . ?
V14 V18 V16 129.48(6) . . ?
V15 V18 V16 78.60(5) . . ?
O42 V18 K12 57.5(3) . . ?
O38 V18 K12 102.3(2) . . ?
O40 V18 K12 100.3(2) . . ?
O39 V18 K12 52.7(2) . . ?
O41 V18 K12 167.8(2) . . ?
V17 V18 K12 141.78(13) . . ?
V14 V18 K12 71.98(11) . . ?
V15 V18 K12 71.50(11) . . ?
V16 V18 K12 138.95(13) . . ?
O42 V18 K1 63.6(2) . 1_455 ?
O38 V18 K1 47.56(14) . 1_455 ?
O40 V18 K1 174.23(15) . 1_455 ?
O39 V18 K1 102.1(2) . 1_455 ?
O41 V18 K1 96.72(14) . 1_455 ?
V17 V18 K1 65.87(6) . 1_455 ?
V14 V18 K1 69.20(6) . 1_455 ?
V15 V18 K1 142.82(6) . 1_455 ?
V16 V18 K1 137.26(6) . 1_455 ?
K12 V18 K1 79.88(12) . 1_455 ?
O42 V18 K6 67.0(2) . . ?
O38 V18 K6 96.0(2) . . ?
O40 V18 K6 100.33(15) . . ?
O39 V18 K6 176.61(15) . . ?
O41 V18 K6 43.61(14) . . ?
V17 V18 K6 63.62(7) . . ?
V14 V18 K6 137.00(7) . . ?
V15 V18 K6 141.21(7) . . ?
V16 V18 K6 67.49(6) . . ?
K12 V18 K6 124.48(10) . . ?
K1 V18 K6 75.11(6) 1_455 . ?
V1 O1 K13 176.2(3) . 1_645 ?
V1 O1 K9 92.8(2) . . ?
K13 O1 K9 90.7(2) 1_645 . ?
V1 O1 K7 96.2(2) . . ?
K13 O1 K7 80.6(2) 1_645 . ?
K9 O1 K7 168.2(2) . . ?
V1 O1 K1 90.8(2) . . ?
K13 O1 K1 87.6(2) 1_645 . ?
K9 O1 K1 89.7(2) . . ?
K7 O1 K1 97.8(2) . . ?
V5 O2 V1 94.3(2) . . ?
V5 O2 V2 145.1(3) . . ?
V1 O2 V2 97.6(2) . . ?
V2 O3 V1 98.5(2) . . ?
V2 O3 V3 145.4(3) . . ?
V1 O3 V3 100.3(2) . . ?
V2 O3 K9 106.1(2) . . ?
V1 O3 K9 97.3(2) . . ?
V3 O3 K9 100.0(2) . . ?
V4 O4 V1 94.5(2) . . ?
V4 O4 V3 148.2(3) . . ?
V1 O4 V3 100.4(2) . . ?
V4 O4 K1 99.2(2) . . ?
V1 O4 K1 102.6(2) . . ?
V3 O4 K1 104.7(2) . . ?
V1 O5 V5 94.4(2) . . ?
V1 O5 V4 94.1(2) . . ?
V5 O5 V4 147.6(3) . . ?
V1 O5 K7 93.6(2) . . ?
V5 O5 K7 97.0(2) . . ?
V4 O5 K7 113.5(2) . . ?
V2 O6 K4 143.1(3) . . ?
V2 O6 K9 96.1(2) . 2_655 ?
K4 O6 K9 108.4(2) . 2_655 ?
V2 O6 K9 93.5(2) . . ?
K4 O6 K9 108.5(2) . . ?
K9 O6 K9 99.8(2) 2_655 . ?
V3 O7 K2 169.8(3) . 2_665 ?
V3 O7 K9 97.1(2) . . ?
K2 O7 K9 91.2(2) 2_665 . ?
V3 O7 K4 93.9(2) . 2_655 ?
K2 O7 K4 91.0(2) 2_665 2_655 ?
K9 O7 K4 97.2(2) . 2_655 ?
V3 O7 K1 92.4(2) . . ?
K2 O7 K1 81.77(15) 2_665 . ?
K9 O7 K1 89.33(14) . . ?
K4 O7 K1 170.3(2) 2_655 . ?
V4 O8 K6 151.0(3) . 1_655 ?
V4 O8 K1 98.1(2) . . ?
K6 O8 K1 106.2(2) 1_655 . ?
V5 O9 K10 139.4(3) . 2_656 ?
V5 O9 K7 104.0(2) . . ?
K10 O9 K7 108.2(2) 2_656 . ?
V13 O10 V2 143.0(3) . . ?
V13 O10 V6 98.5(2) . . ?
V2 O10 V6 99.1(2) . . ?
V6 O11 V7 99.3(2) . . ?
V6 O11 V2 101.6(2) . . ?
V7 O11 V2 146.3(2) . . ?
V6 O11 K9 101.2(2) . 2_655 ?
V7 O11 K9 101.4(2) . 2_655 ?
V2 O11 K9 100.1(2) . 2_655 ?
V3 O12 V8 101.5(2) . . ?
V3 O12 V7 143.1(2) . . ?
V8 O12 V7 98.4(2) . . ?
V3 O12 K4 100.9(2) . 2_655 ?
V8 O12 K4 105.2(2) . 2_655 ?
V7 O12 K4 103.6(2) . 2_655 ?
V3 O13 V9 141.0(2) . . ?
V3 O13 V8 99.8(2) . . ?
V9 O13 V8 98.7(2) . . ?
V4 O14 V9 142.3(2) . . ?
V4 O14 V10 99.0(2) . . ?
V9 O14 V10 98.1(2) . . ?
V11 O15 V4 142.5(3) . . ?
V11 O15 V10 97.3(2) . . ?
V4 O15 V10 99.7(2) . . ?
V11 O15 K10 94.1(2) . . ?
V4 O15 K10 115.2(2) . . ?
V10 O15 K10 100.1(2) . . ?
V5 O16 V11 140.2(2) . . ?
V5 O16 V12 100.5(2) . . ?
V11 O16 V12 97.8(2) . . ?
V5 O17 V12 101.1(2) . . ?
V5 O17 V13 142.6(3) . . ?
V12 O17 V13 96.4(2) . . ?
V13 O18 K5 129.2(3) . 1_545 ?
V13 O18 K3 132.8(3) . 1_545 ?
K5 O18 K3 97.4(2) 1_545 1_545 ?
V6 O19 K9 91.8(2) . 2_655 ?
V6 O19 K2 131.9(3) . 1_545 ?
K9 O19 K2 80.3(2) 2_655 1_545 ?
V7 O20 K9 94.0(2) . 2_655 ?
V7 O20 K4 92.7(2) . 2_655 ?
K9 O20 K4 99.2(2) 2_655 2_655 ?
V8 O21 K2 145.5(3) . . ?
V8 O21 K11 95.1(2) . . ?
K2 O21 K11 99.4(2) . . ?
V8 O21 K4 90.3(2) . 2_655 ?
K2 O21 K4 115.5(2) . 2_655 ?
K11 O21 K4 105.0(2) . 2_655 ?
V8 O21 K3 89.4(2) . . ?
K2 O21 K3 61.2(2) . . ?
K11 O21 K3 84.88(15) . . ?
K4 O21 K3 170.1(2) 2_655 . ?
V9 O22 K5 92.6(2) . . ?
V10 O23 K8 97.7(2) . . ?
V10 O23 K10 96.0(2) . . ?
K8 O23 K10 81.8(2) . . ?
V11 O24 K7 132.0(2) . 2_656 ?
V11 O24 K10 102.1(2) . . ?
K7 O24 K10 116.3(2) 2_656 . ?
V11 O24 K8 93.7(2) . . ?
K7 O24 K8 117.3(2) 2_656 . ?
K10 O24 K8 83.14(14) . . ?
V12 O25 K6 154.4(3) . 2_556 ?
V6 O26 V17 142.2(2) . . ?
V6 O26 V13 98.0(2) . . ?
V17 O26 V13 99.0(2) . . ?
V6 O26 K13 106.1(2) . 1_545 ?
V17 O26 K13 99.9(2) . 1_545 ?
V13 O26 K13 108.8(2) . 1_545 ?
V7 O27 V6 97.1(2) . . ?
V7 O27 V14 99.5(2) . . ?
V6 O27 V14 142.5(3) . . ?
V14 O28 V8 143.0(3) . . ?
V14 O28 V7 100.4(2) . . ?
V8 O28 V7 98.1(2) . . ?
V14 O28 K11 97.9(2) . . ?
V8 O28 K11 101.7(2) . . ?
V7 O28 K11 117.1(2) . . ?
V15 O29 V8 142.0(2) . . ?
V15 O29 V9 99.8(2) . . ?
V8 O29 V9 98.7(2) . . ?
V15 O29 K3 100.7(2) . . ?
V8 O29 K3 105.0(2) . . ?
V9 O29 K3 107.6(2) . . ?
V10 O30 V15 142.9(2) . . ?
V10 O30 V9 99.8(2) . . ?
V15 O30 V9 100.2(2) . . ?
V10 O30 K5 109.5(2) . . ?
V15 O30 K5 96.1(2) . . ?
V9 O30 K5 102.6(2) . . ?
V10 O31 V16 145.5(3) . . ?
V10 O31 V11 97.9(2) . . ?
V16 O31 V11 100.8(2) . . ?
V10 O31 K8 96.8(2) . . ?
V16 O31 K8 107.4(2) . . ?
V11 O31 K8 101.5(2) . . ?
V12 O32 V16 142.8(3) . . ?
V12 O32 V11 98.8(2) . . ?
V16 O32 V11 99.2(2) . . ?
V12 O33 V13 98.6(2) . . ?
V12 O33 V17 144.3(3) . . ?
V13 O33 V17 99.8(2) . . ?
V17 O34 K7 151.4(3) . 1_455 ?
V17 O34 K1 97.1(2) . 1_455 ?
K7 O34 K1 111.1(2) 1_455 1_455 ?
V17 O34 K6 96.9(2) . . ?
K7 O34 K6 83.88(15) 1_455 . ?
K1 O34 K6 97.2(2) 1_455 . ?
V17 O34 K13 95.7(2) . 1_545 ?
K7 O34 K13 82.0(2) 1_455 1_545 ?
K1 O34 K13 87.7(2) 1_455 1_545 ?
K6 O34 K13 165.8(2) . 1_545 ?
V14 O35 K2 143.3(3) . 2_565 ?
V14 O35 K11 96.9(2) . . ?
K2 O35 K11 96.5(2) 2_565 . ?
V14 O35 K12 92.5(2) . . ?
K2 O35 K12 121.9(2) 2_565 . ?
K11 O35 K12 88.2(2) . . ?
V14 O35 K1 91.7(2) . 1_455 ?
K2 O35 K1 79.44(14) 2_565 1_455 ?
K11 O35 K1 169.9(2) . 1_455 ?
K12 O35 K1 86.2(2) . 1_455 ?
V15 O36 K5 100.7(2) . . ?
V15 O36 K8 98.1(2) . 2_566 ?
K5 O36 K8 89.5(2) . 2_566 ?
V15 O36 K3 93.0(2) . . ?
K5 O36 K3 84.4(2) . . ?
K8 O36 K3 168.2(2) 2_566 . ?
V15 O36 K12 91.1(2) . . ?
K5 O36 K12 167.9(2) . . ?
K8 O36 K12 91.2(2) 2_566 . ?
K3 O36 K12 92.7(2) . . ?
V16 O37 K5 148.9(3) . 2_566 ?
V16 O37 K8 94.9(2) . 2_566 ?
K5 O37 K8 116.0(2) 2_566 2_566 ?
V16 O37 K8 92.5(2) . . ?
K5 O37 K8 85.7(2) 2_566 . ?
K8 O37 K8 86.2(2) 2_566 . ?
V16 O37 K6 90.8(2) . . ?
K5 O37 K6 86.47(15) 2_566 . ?
K8 O37 K6 103.4(2) 2_566 . ?
K8 O37 K6 169.6(2) . . ?
V18 O38 V17 97.0(2) . . ?
V18 O38 V14 97.2(2) . . ?
V17 O38 V14 147.9(3) . . ?
V18 O38 K1 101.1(2) . 1_455 ?
V17 O38 K1 99.6(2) . 1_455 ?
V14 O38 K1 105.7(2) . 1_455 ?
V18 O39 V14 96.7(2) . . ?
V18 O39 V15 97.9(2) . . ?
V14 O39 V15 146.0(3) . . ?
V18 O39 K12 92.8(2) . . ?
V14 O39 K12 105.1(2) . . ?
V15 O39 K12 104.7(2) . . ?
V18 O40 V16 98.7(2) . . ?
V18 O40 V15 98.2(2) . . ?
V16 O40 V15 145.4(3) . . ?
V18 O40 K8 109.4(2) . 2_566 ?
V16 O40 K8 103.5(2) . 2_566 ?
V15 O40 K8 98.9(2) . 2_566 ?
V17 O41 V18 96.0(2) . . ?
V17 O41 V16 144.8(3) . . ?
V18 O41 V16 97.7(2) . . ?
V17 O41 K6 99.4(2) . . ?
V18 O41 K6 107.2(2) . . ?
V16 O41 K6 107.3(2) . . ?
V18 O42 K12 93.9(3) . . ?
V18 O42 K1 89.7(3) . 1_455 ?
K12 O42 K1 94.8(2) . 1_455 ?
O4 K1 O38 161.5(2) . 1_655 ?
O4 K1 O53 113.8(2) . . ?
O38 K1 O53 75.4(2) 1_655 . ?
O4 K1 O8 58.63(14) . . ?
O38 K1 O8 104.9(2) 1_655 . ?
O53 K1 O8 149.2(2) . . ?
O4 K1 O34 104.39(15) . 1_655 ?
O38 K1 O34 58.56(14) 1_655 1_655 ?
O53 K1 O34 89.1(2) . 1_655 ?
O8 K1 O34 66.75(14) . 1_655 ?
O4 K1 O58 95.1(7) . 1_565 ?
O38 K1 O58 96.8(6) 1_655 1_565 ?
O53 K1 O58 108.9(6) . 1_565 ?
O8 K1 O58 101.6(6) . 1_565 ?
O34 K1 O58 145.4(4) 1_655 1_565 ?
O4 K1 O1 57.61(14) . . ?
O38 K1 O1 114.27(15) 1_655 . ?
O53 K1 O1 72.5(2) . . ?
O8 K1 O1 79.74(15) . . ?
O34 K1 O1 65.11(14) 1_655 . ?
O58 K1 O1 147.7(5) 1_565 . ?
O4 K1 O42 115.6(2) . 1_655 ?
O38 K1 O42 57.98(14) 1_655 1_655 ?
O53 K1 O42 130.6(2) . 1_655 ?
O8 K1 O42 66.51(15) . 1_655 ?
O34 K1 O42 80.8(2) 1_655 1_655 ?
O58 K1 O42 65.0(3) 1_565 1_655 ?
O1 K1 O42 139.4(2) . 1_655 ?
O4 K1 O7 56.16(13) . . ?
O38 K1 O7 141.41(15) 1_655 . ?
O53 K1 O7 73.2(2) . . ?
O8 K1 O7 113.52(14) . . ?
O34 K1 O7 141.37(14) 1_655 . ?
O58 K1 O7 73.1(4) 1_565 . ?
O1 K1 O7 76.76(14) . . ?
O42 K1 O7 136.6(2) 1_655 . ?
O4 K1 O35 142.53(15) . 1_655 ?
O38 K1 O35 55.62(13) 1_655 1_655 ?
O53 K1 O35 62.8(2) . 1_655 ?
O8 K1 O35 143.1(2) . 1_655 ?
O34 K1 O35 112.65(13) 1_655 1_655 ?
O58 K1 O35 56.5(7) 1_565 1_655 ?
O1 K1 O35 135.4(2) . 1_655 ?
O42 K1 O35 76.83(15) 1_655 1_655 ?
O7 K1 O35 89.83(13) . 1_655 ?
O4 K1 V4 31.97(10) . . ?
O38 K1 V4 131.41(13) 1_655 . ?
O53 K1 V4 138.9(2) . . ?
O8 K1 V4 26.70(9) . . ?
O34 K1 V4 84.29(11) 1_655 . ?
O58 K1 V4 98.8(7) 1_565 . ?
O1 K1 V4 67.91(11) . . ?
O42 K1 V4 88.30(12) 1_655 . ?
O7 K1 V4 87.18(10) . . ?
O35 K1 V4 154.80(12) 1_655 . ?
O4 K1 V17 130.95(12) . 1_655 ?
O38 K1 V17 31.91(10) 1_655 1_655 ?
O53 K1 V17 80.8(2) . 1_655 ?
O8 K1 V17 84.60(11) . 1_655 ?
O34 K1 V17 26.69(9) 1_655 1_655 ?
O58 K1 V17 125.5(5) 1_565 1_655 ?
O1 K1 V17 86.86(11) . 1_655 ?
O42 K1 V17 68.80(12) 1_655 1_655 ?
O7 K1 V17 152.38(12) . 1_655 ?
O35 K1 V17 86.40(10) 1_655 1_655 ?
V4 K1 V17 107.27(7) . 1_655 ?
O21 K2 O44 105.3(2) . . ?
O21 K2 O55 93.4(2) . . ?
O44 K2 O55 103.7(3) . . ?
O21 K2 O7 121.2(2) . 2_665 ?
O44 K2 O7 131.1(2) . 2_665 ?
O55 K2 O7 88.7(2) . 2_665 ?
O21 K2 O35 76.6(2) . 2_565 ?
O44 K2 O35 70.5(2) . 2_565 ?
O55 K2 O35 166.1(2) . 2_565 ?
O7 K2 O35 104.7(2) 2_665 2_565 ?
O21 K2 O53 141.1(2) . 2_665 ?
O44 K2 O53 58.0(2) . 2_665 ?
O55 K2 O53 123.6(2) . 2_665 ?
O7 K2 O53 75.6(2) 2_665 2_665 ?
O35 K2 O53 64.8(2) 2_565 2_665 ?
O21 K2 K3 70.6(2) . . ?
O44 K2 K3 57.5(2) . . ?
O55 K2 K3 61.9(2) . . ?
O7 K2 K3 149.8(2) 2_665 . ?
O35 K2 K3 105.2(2) 2_565 . ?
O53 K2 K3 113.8(2) 2_665 . ?
O21 K2 O19 144.7(2) . 1_565 ?
O44 K2 O19 49.1(2) . 1_565 ?
O55 K2 O19 74.3(2) . 1_565 ?
O7 K2 O19 92.0(2) 2_665 1_565 ?
O35 K2 O19 108.4(2) 2_565 1_565 ?
O53 K2 O19 53.1(2) 2_665 1_565 ?
K3 K2 O19 74.5(2) . 1_565 ?
O21 K2 K1 115.5(2) . 2_665 ?
O44 K2 K1 95.2(2) . 2_665 ?
O55 K2 K1 139.9(2) . 2_665 ?
O7 K2 K1 53.10(13) 2_665 2_665 ?
O35 K2 K1 54.00(13) 2_565 2_665 ?
O53 K2 K1 43.2(2) 2_665 2_665 ?
K3 K2 K1 151.81(15) . 2_665 ?
O19 K2 K1 93.21(13) 1_565 2_665 ?
O21 K2 K9 164.6(2) . 2_665 ?
O44 K2 K9 89.9(2) . 2_665 ?
O55 K2 K9 80.34(14) . 2_665 ?
O7 K2 K9 45.10(11) 2_665 2_665 ?
O35 K2 K9 111.69(14) 2_565 2_665 ?
O53 K2 K9 50.3(2) 2_665 2_665 ?
K3 K2 K9 117.4(2) . 2_665 ?
O19 K2 K9 46.95(11) 1_565 2_665 ?
K1 K2 K9 64.40(7) 2_665 2_665 ?
O21 K2 K4 100.4(2) . 1_565 ?
O44 K2 K4 141.1(2) . 1_565 ?
O55 K2 K4 45.5(2) . 1_565 ?
O7 K2 K4 46.66(12) 2_665 1_565 ?
O35 K2 K4 145.0(2) 2_565 1_565 ?
O53 K2 K4 113.9(2) 2_665 1_565 ?
K3 K2 K4 106.45(13) . 1_565 ?
O19 K2 K4 94.13(13) 1_565 1_565 ?
K1 K2 K4 99.55(10) 2_665 1_565 ?
K9 K2 K4 65.19(7) 2_665 1_565 ?
O21 K2 K11 44.75(13) . . ?
O44 K2 K11 67.2(2) . . ?
O55 K2 K11 124.0(2) . . ?
O7 K2 K11 140.5(2) 2_665 . ?
O35 K2 K11 42.31(11) 2_565 . ?
O53 K2 K11 98.8(2) 2_665 . ?
K3 K2 K11 68.60(10) . . ?
O19 K2 K11 116.17(15) 1_565 . ?
K1 K2 K11 95.90(9) 2_665 . ?
K9 K2 K11 149.04(10) 2_665 . ?
K4 K2 K11 145.04(10) 1_565 . ?
O29 K3 O18 107.1(2) . 1_565 ?
O29 K3 O50 80.5(3) . . ?
O18 K3 O50 142.8(3) 1_565 . ?
O29 K3 O44 138.6(3) . . ?
O18 K3 O44 113.5(3) 1_565 . ?
O50 K3 O44 72.3(3) . . ?
O29 K3 O55 94.7(2) . . ?
O18 K3 O55 63.7(2) 1_565 . ?
O50 K3 O55 153.4(3) . . ?
O44 K3 O55 96.1(3) . . ?
O29 K3 K2 101.7(2) . . ?
O18 K3 K2 111.8(2) 1_565 . ?
O50 K3 K2 101.7(3) . . ?
O44 K3 K2 56.1(3) . . ?
O55 K3 K2 53.4(2) . . ?
O29 K3 O36 58.3(2) . . ?
O18 K3 O36 82.4(2) 1_565 . ?
O50 K3 O36 70.8(3) . . ?
O44 K3 O36 133.9(3) . . ?
O55 K3 O36 128.5(2) . . ?
K2 K3 O36 159.0(2) . . ?
O29 K3 K13 149.5(2) . . ?
O18 K3 K13 71.7(2) 1_565 . ?
O50 K3 K13 83.6(2) . . ?
O44 K3 K13 57.4(3) . . ?
O55 K3 K13 110.7(2) . . ?
K2 K3 K13 107.0(2) . . ?
O36 K3 K13 91.9(2) . . ?
O29 K3 O21 55.93(15) . . ?
O18 K3 O21 135.2(2) 1_565 . ?
O50 K3 O21 79.8(2) . . ?
O44 K3 O21 88.4(3) . . ?
O55 K3 O21 76.0(2) . . ?
K2 K3 O21 48.20(13) . . ?
O36 K3 O21 110.8(2) . . ?
K13 K3 O21 145.2(2) . . ?
O29 K3 V15 31.71(11) . . ?
O18 K3 V15 95.9(2) 1_565 . ?
O50 K3 V15 71.3(3) . . ?
O44 K3 V15 143.6(2) . . ?
O55 K3 V15 116.8(2) . . ?
K2 K3 V15 132.7(2) . . ?
O36 K3 V15 26.70(9) . . ?
K13 K3 V15 118.0(2) . . ?
O21 K3 V15 85.06(12) . . ?
O29 K3 V8 30.25(11) . . ?
O18 K3 V8 126.7(2) 1_565 . ?
O50 K3 V8 77.7(2) . . ?
O44 K3 V8 111.6(3) . . ?
O55 K3 V8 84.98(15) . . ?
K2 K3 V8 72.89(13) . . ?
O36 K3 V8 86.28(13) . . ?
K13 K3 V8 160.8(2) . . ?
O21 K3 V8 25.72(9) . . ?
V15 K3 V8 59.88(7) . . ?
O29 K3 V9 29.28(11) . . ?
O18 K3 V9 81.78(14) 1_565 . ?
O50 K3 V9 109.6(3) . . ?
O44 K3 V9 153.2(3) . . ?
O55 K3 V9 70.18(14) . . ?
K2 K3 V9 98.37(14) . . ?
O36 K3 V9 67.46(12) . . ?
K13 K3 V9 148.5(2) . . ?
O21 K3 V9 66.28(12) . . ?
V15 K3 V9 47.15(6) . . ?
V8 K3 V9 46.20(6) . . ?
O6 K4 O12 90.8(2) . 2_655 ?
O6 K4 O52 132.6(3) . . ?
O12 K4 O52 115.0(3) 2_655 . ?
O6 K4 O57 70.4(2) . . ?
O12 K4 O57 115.0(3) 2_655 . ?
O52 K4 O57 123.4(4) . . ?
O6 K4 O55 70.4(2) . 1_545 ?
O12 K4 O55 137.1(2) 2_655 1_545 ?
O52 K4 O55 63.6(3) . 1_545 ?
O57 K4 O55 95.0(3) . 1_545 ?
O6 K4 O7 78.2(2) . 2_655 ?
O12 K4 O7 58.18(14) 2_655 2_655 ?
O52 K4 O7 83.0(3) . 2_655 ?
O57 K4 O7 147.9(2) . 2_655 ?
O55 K4 O7 80.0(2) 1_545 2_655 ?
O6 K4 O20 78.5(2) . 2_655 ?
O12 K4 O20 57.06(14) 2_655 2_655 ?
O52 K4 O20 148.9(2) . 2_655 ?
O57 K4 O20 58.3(3) . 2_655 ?
O55 K4 O20 144.8(2) 1_545 2_655 ?
O7 K4 O20 109.78(14) 2_655 2_655 ?
O6 K4 O21 146.3(2) . 2_655 ?
O12 K4 O21 55.78(13) 2_655 2_655 ?
O52 K4 O21 73.5(3) . 2_655 ?
O57 K4 O21 116.9(3) . 2_655 ?
O55 K4 O21 136.1(2) 1_545 2_655 ?
O7 K4 O21 86.24(15) 2_655 2_655 ?
O20 K4 O21 79.00(15) 2_655 2_655 ?
O6 K4 O54 81.8(4) . . ?
O12 K4 O54 159.2(4) 2_655 . ?
O52 K4 O54 83.7(5) . . ?
O57 K4 O54 44.2(5) . . ?
O55 K4 O54 58.1(4) 1_545 . ?
O7 K4 O54 137.6(4) 2_655 . ?
O20 K4 O54 102.2(4) 2_655 . ?
O21 K4 O54 127.5(4) 2_655 . ?
O6 K4 O58 139.0(4) . . ?
O12 K4 O58 127.0(5) 2_655 . ?
O52 K4 O58 50.6(5) . . ?
O57 K4 O58 78.4(4) . . ?
O55 K4 O58 87.1(6) 1_545 . ?
O7 K4 O58 132.3(4) 2_655 . ?
O20 K4 O58 107.0(6) 2_655 . ?
O21 K4 O58 72.1(5) 2_655 . ?
O54 K4 O58 57.2(6) . . ?
O6 K4 V3 83.45(13) . 2_655 ?
O12 K4 V3 31.52(10) 2_655 2_655 ?
O52 K4 V3 98.3(3) . 2_655 ?
O57 K4 V3 138.3(3) . 2_655 ?
O55 K4 V3 106.3(2) 1_545 2_655 ?
O7 K4 V3 26.66(9) 2_655 2_655 ?
O20 K4 V3 85.58(11) 2_655 2_655 ?
O21 K4 V3 70.08(10) 2_655 2_655 ?
O54 K4 V3 161.6(4) . 2_655 ?
O58 K4 V3 136.8(3) . 2_655 ?
O6 K4 V7 83.66(13) . 2_655 ?
O12 K4 V7 30.64(10) 2_655 2_655 ?
O52 K4 V7 138.0(3) . 2_655 ?
O57 K4 V7 84.6(3) . 2_655 ?
O55 K4 V7 152.40(12) 1_545 2_655 ?
O7 K4 V7 85.83(10) 2_655 2_655 ?
O20 K4 V7 26.42(10) 2_655 2_655 ?
O21 K4 V7 65.39(10) 2_655 2_655 ?
O54 K4 V7 128.6(4) . 2_655 ?
O58 K4 V7 119.6(6) . 2_655 ?
V3 K4 V7 60.14(5) 2_655 2_655 ?
O18 K5 O37 152.5(2) 1_565 2_566 ?
O18 K5 O30 110.12(15) 1_565 . ?
O37 K5 O30 96.4(2) 2_566 . ?
O18 K5 O43 77.5(2) 1_565 . ?
O37 K5 O43 76.3(2) 2_566 . ?
O30 K5 O43 146.1(2) . . ?
O18 K5 O47 73.7(2) 1_565 . ?
O37 K5 O47 111.2(2) 2_566 . ?
O30 K5 O47 97.2(2) . . ?
O43 K5 O47 116.4(2) . . ?
O18 K5 O36 88.3(2) 1_565 . ?
O37 K5 O36 99.5(2) 2_566 . ?
O30 K5 O36 59.00(14) . . ?
O43 K5 O36 89.2(2) . . ?
O47 K5 O36 143.4(2) . . ?
O18 K5 O22 64.43(14) 1_565 . ?
O37 K5 O22 141.6(2) 2_566 . ?
O30 K5 O22 55.43(12) . . ?
O43 K5 O22 141.9(2) . . ?
O47 K5 O22 55.9(2) . . ?
O36 K5 O22 87.70(14) . . ?
O18 K5 V15 97.86(12) 1_565 . ?
O37 K5 V15 100.77(13) 2_566 . ?
O30 K5 V15 32.51(10) . . ?
O43 K5 V15 115.44(14) . . ?
O47 K5 V15 123.7(2) . . ?
O36 K5 V15 26.56(9) . . ?
O22 K5 V15 70.09(10) . . ?
O18 K5 V9 83.42(12) 1_565 . ?
O37 K5 V9 124.07(13) 2_566 . ?
O30 K5 V9 30.28(9) . . ?
O43 K5 V9 152.50(14) . . ?
O47 K5 V9 76.0(2) . . ?
O36 K5 V9 70.42(11) . . ?
O22 K5 V9 25.48(8) . . ?
V15 K5 V9 47.77(4) . . ?
O18 K5 V10 127.76(12) 1_565 . ?
O37 K5 V10 79.54(12) 2_566 . ?
O30 K5 V10 27.64(10) . . ?
O43 K5 V10 153.25(12) . . ?
O47 K5 V10 83.02(14) . . ?
O36 K5 V10 83.57(11) . . ?
O22 K5 V10 63.75(9) . . ?
V15 K5 V10 58.30(5) . . ?
V9 K5 V10 45.31(4) . . ?
O18 K5 V13 18.72(10) 1_565 1_565 ?
O37 K5 V13 136.82(13) 2_566 1_565 ?
O30 K5 V13 126.77(11) . 1_565 ?
O43 K5 V13 68.66(12) . 1_565 ?
O47 K5 V13 66.08(14) . 1_565 ?
O36 K5 V13 104.31(11) . 1_565 ?
O22 K5 V13 75.35(9) . 1_565 ?
V15 K5 V13 116.47(6) . 1_565 ?
V9 K5 V13 97.88(6) . 1_565 ?
V10 K5 V13 138.09(6) . 1_565 ?
O18 K5 K3 41.81(12) 1_565 . ?
O37 K5 K3 149.31(14) 2_566 . ?
O30 K5 K3 74.50(12) . . ?
O43 K5 K3 94.92(15) . . ?
O47 K5 K3 99.1(2) . . ?
O36 K5 K3 50.44(12) . . ?
O22 K5 K3 55.20(12) . . ?
V15 K5 K3 56.08(7) . . ?
V9 K5 K3 57.95(7) . . ?
V10 K5 K3 100.10(8) . . ?
V13 K5 K3 60.39(7) 1_565 . ?
N2 K6 O25 105.7(6) . 2_556 ?
N2 K6 O48 22.1(7) . . ?
O25 K6 O48 119.1(4) 2_556 . ?
N2 K6 O8 93.2(6) . 1_455 ?
O25 K6 O8 134.4(2) 2_556 1_455 ?
O48 K6 O8 71.3(4) . 1_455 ?
N2 K6 O41 108.5(6) . . ?
O25 K6 O41 106.8(2) 2_556 . ?
O48 K6 O41 116.5(3) . . ?
O8 K6 O41 105.6(2) 1_455 . ?
N2 K6 O45 103.4(6) . . ?
O25 K6 O45 68.4(2) 2_556 . ?
O48 K6 O45 91.6(3) . . ?
O8 K6 O45 66.94(15) 1_455 . ?
O41 K6 O45 147.7(2) . . ?
N2 K6 O34 151.5(6) . . ?
O25 K6 O34 102.4(2) 2_556 . ?
O48 K6 O34 136.1(4) . . ?
O8 K6 O34 69.5(2) 1_455 . ?
O41 K6 O34 58.34(14) . . ?
O45 K6 O34 90.7(2) . . ?
N2 K6 O37 65.7(6) . . ?
O25 K6 O37 87.9(2) 2_556 . ?
O48 K6 O37 85.0(3) . . ?
O8 K6 O37 137.5(2) 1_455 . ?
O41 K6 O37 54.20(13) . . ?
O45 K6 O37 150.7(2) . . ?
O34 K6 O37 111.76(14) . . ?
N2 K6 V17 137.2(6) . . ?
O25 K6 V17 103.58(15) 2_556 . ?
O48 K6 V17 135.7(4) . . ?
O8 K6 V17 87.91(13) 1_455 . ?
O41 K6 V17 32.02(10) . . ?
O45 K6 V17 116.12(14) . . ?
O34 K6 V17 26.61(9) . . ?
O37 K6 V17 85.18(10) . . ?
N2 K6 V18 91.9(6) . . ?
O25 K6 V18 135.66(14) 2_556 . ?
O48 K6 V18 92.1(3) . . ?
O8 K6 V18 83.01(12) 1_455 . ?
O41 K6 V18 29.23(11) . . ?
O45 K6 V18 146.66(14) . . ?
O34 K6 V18 64.44(10) . . ?
O37 K6 V18 62.62(10) . . ?
V17 K6 V18 45.72(5) . . ?
N2 K6 V16 87.3(5) . . ?
O25 K6 V16 94.38(13) 2_556 . ?
O48 K6 V16 103.1(3) . . ?
O8 K6 V16 128.22(13) 1_455 . ?
O41 K6 V16 29.24(10) . . ?
O45 K6 V16 161.55(13) . . ?
O34 K6 V16 86.46(11) . . ?
O37 K6 V16 25.33(8) . . ?
V17 K6 V16 59.86(5) . . ?
V18 K6 V16 45.27(4) . . ?
N2 K6 K10 55.9(5) . 1_455 ?
O25 K6 K10 87.31(14) 2_556 1_455 ?
O48 K6 K10 45.7(3) . 1_455 ?
O8 K6 K10 69.46(12) 1_455 1_455 ?
O41 K6 K10 162.14(14) . 1_455 ?
O45 K6 K10 47.64(12) . 1_455 ?
O34 K6 K10 130.34(12) . 1_455 ?
O37 K6 K10 117.23(12) . 1_455 ?
V17 K6 K10 155.76(9) . 1_455 ?
V18 K6 K10 134.59(8) . 1_455 ?
V16 K6 K10 141.92(9) . 1_455 ?
O48 N2 K6 132.7(14) . . ?
O48 N2 N1 132.7(14) . . ?
K6 N2 N1 0.0(2) . . ?
O48 N2 K10 57.3(8) . 1_455 ?
K6 N2 K10 100.7(6) . 1_455 ?
N1 N2 K10 100.7(6) . 1_455 ?
O24 K7 O56 90.3(3) 2_656 . ?
O24 K7 O34 144.6(2) 2_656 1_655 ?
O56 K7 O34 95.1(3) . 1_655 ?
O24 K7 O45 78.4(2) 2_656 1_655 ?
O56 K7 O45 165.9(3) . 1_655 ?
O34 K7 O45 99.0(2) 1_655 1_655 ?
O24 K7 O43 73.8(2) 2_656 1_645 ?
O56 K7 O43 80.9(3) . 1_645 ?
O34 K7 O43 72.6(2) 1_655 1_645 ?
O45 K7 O43 103.6(2) 1_655 1_645 ?
O24 K7 O5 112.70(15) 2_656 . ?
O56 K7 O5 113.3(3) . . ?
O34 K7 O5 97.21(14) 1_655 . ?
O45 K7 O5 64.63(15) 1_655 . ?
O43 K7 O5 163.6(2) 1_645 . ?
O24 K7 O9 66.88(14) 2_656 . ?
O56 K7 O9 85.4(3) . . ?
O34 K7 O9 148.41(15) 1_655 . ?
O45 K7 O9 82.4(2) 1_655 . ?
O43 K7 O9 138.1(2) 1_645 . ?
O5 K7 O9 54.67(12) . . ?
O24 K7 O1 143.5(2) 2_656 . ?
O56 K7 O1 67.4(2) . . ?
O34 K7 O1 69.0(2) 1_655 . ?
O45 K7 O1 117.6(2) 1_655 . ?
O43 K7 O1 126.7(2) 1_645 . ?
O5 K7 O1 57.34(13) . . ?
O9 K7 O1 82.26(15) . . ?
O24 K7 V1 131.52(12) 2_656 . ?
O56 K7 V1 86.5(2) . . ?
O34 K7 V1 83.84(11) 1_655 . ?
O45 K7 V1 94.68(12) 1_655 . ?
O43 K7 V1 151.97(12) 1_645 . ?
O5 K7 V1 31.36(9) . . ?
O9 K7 V1 64.64(10) . . ?
O1 K7 V1 26.30(10) . . ?
O24 K7 V5 88.37(12) 2_656 . ?
O56 K7 V5 97.0(3) . . ?
O34 K7 V5 125.46(12) 1_655 . ?
O45 K7 V5 74.55(12) 1_655 . ?
O43 K7 V5 161.94(12) 1_645 . ?
O5 K7 V5 30.34(9) . . ?
O9 K7 V5 24.47(9) . . ?
O1 K7 V5 67.36(11) . . ?
V1 K7 V5 44.38(4) . . ?
O24 K7 K13 131.63(15) 2_656 1_645 ?
O56 K7 K13 44.8(3) . 1_645 ?
O34 K7 K13 51.99(13) 1_655 1_645 ?
O45 K7 K13 148.55(14) 1_655 1_645 ?
O43 K7 K13 80.89(14) 1_645 1_645 ?
O5 K7 K13 103.17(13) . 1_645 ?
O9 K7 K13 115.23(13) . 1_645 ?
O1 K7 K13 46.29(12) . 1_645 ?
V1 K7 K13 72.58(9) . 1_645 ?
V5 K7 K13 110.27(9) . 1_645 ?
O24 K7 K6 111.14(13) 2_656 1_655 ?
O56 K7 K6 143.7(3) . 1_655 ?
O34 K7 K6 50.55(12) 1_655 1_655 ?
O45 K7 K6 50.01(12) 1_655 1_655 ?
O43 K7 K6 77.75(13) 1_645 1_655 ?
O5 K7 K6 85.89(11) . 1_655 ?
O9 K7 K6 129.46(12) . 1_655 ?
O1 K7 K6 103.35(13) . 1_655 ?
V1 K7 K6 99.01(7) . 1_655 ?
V5 K7 K6 112.08(7) . 1_655 ?
K13 K7 K6 102.54(9) 1_645 1_655 ?
O40 K8 O31 143.0(2) 2_566 . ?
O40 K8 O46 100.3(2) 2_566 . ?
O31 K8 O46 116.4(2) . . ?
O40 K8 O23 119.2(2) 2_566 . ?
O31 K8 O23 60.18(14) . . ?
O46 K8 O23 88.6(2) . . ?
O40 K8 O36 59.05(14) 2_566 2_566 ?
O31 K8 O36 132.1(2) . 2_566 ?
O46 K8 O36 76.6(2) . 2_566 ?
O23 K8 O36 164.0(2) . 2_566 ?
O40 K8 O24 154.7(2) 2_566 . ?
O31 K8 O24 57.70(14) . . ?
O46 K8 O24 64.7(2) . . ?
O23 K8 O24 82.19(14) . . ?
O36 K8 O24 96.58(14) 2_566 . ?
O40 K8 O37 56.33(14) 2_566 2_566 ?
O31 K8 O37 95.2(2) . 2_566 ?
O46 K8 O37 126.2(2) . 2_566 ?
O23 K8 O37 70.02(15) . 2_566 ?
O36 K8 O37 113.99(15) 2_566 2_566 ?
O24 K8 O37 148.89(14) . 2_566 ?
O40 K8 O37 100.3(2) 2_566 . ?
O31 K8 O37 54.48(13) . . ?
O46 K8 O37 139.9(2) . . ?
O23 K8 O37 110.34(15) . . ?
O36 K8 O37 85.17(15) 2_566 . ?
O24 K8 O37 82.67(14) . . ?
O37 K8 O37 93.8(2) 2_566 . ?
O40 K8 V10 136.62(13) 2_566 . ?
O31 K8 V10 32.83(9) . . ?
O46 K8 V10 102.8(2) . . ?
O23 K8 V10 27.35(10) . . ?
O36 K8 V10 162.94(12) 2_566 . ?
O24 K8 V10 68.46(10) . . ?
O37 K8 V10 80.45(11) 2_566 . ?
O37 K8 V10 84.80(11) . . ?
O40 K8 V15 32.47(10) 2_566 2_566 ?
O31 K8 V15 143.90(14) . 2_566 ?
O46 K8 V15 89.8(2) . 2_566 ?
O23 K8 V15 150.29(13) . 2_566 ?
O36 K8 V15 26.87(9) 2_566 2_566 ?
O24 K8 V15 123.45(11) . 2_566 ?
O37 K8 V15 87.26(11) 2_566 2_566 ?
O37 K8 V15 89.44(11) . 2_566 ?
V10 K8 V15 166.02(9) . 2_566 ?
O40 K8 V11 167.76(14) 2_566 . ?
O31 K8 V11 31.38(10) . . ?
O46 K8 V11 88.1(2) . . ?
O23 K8 V11 69.49(11) . . ?
O36 K8 V11 115.28(12) 2_566 . ?
O24 K8 V11 26.32(9) . . ?
O37 K8 V11 124.98(12) 2_566 . ?
O37 K8 V11 67.79(10) . . ?
V10 K8 V11 47.89(5) . . ?
V15 K8 V11 140.11(8) 2_566 . ?
O40 K8 V16 30.63(10) 2_566 2_566 ?
O31 K8 V16 116.63(13) . 2_566 ?
O46 K8 V16 119.9(2) . 2_566 ?
O23 K8 V16 94.29(13) . 2_566 ?
O36 K8 V16 88.04(11) 2_566 2_566 ?
O24 K8 V16 174.28(12) . 2_566 ?
O37 K8 V16 26.07(9) 2_566 2_566 ?
O37 K8 V16 94.40(12) . 2_566 ?
V10 K8 V16 106.46(8) . 2_566 ?
V15 K8 V16 61.23(5) 2_566 2_566 ?
V11 K8 V16 147.99(9) . 2_566 ?
O11 K9 O3 135.9(2) 2_655 . ?
O11 K9 O7 128.2(2) 2_655 . ?
O3 K9 O7 59.55(14) . . ?
O11 K9 O6 59.48(14) 2_655 2_655 ?
O3 K9 O6 88.00(15) . 2_655 ?
O7 K9 O6 76.12(15) . 2_655 ?
O11 K9 O1 146.0(2) 2_655 . ?
O3 K9 O1 61.40(14) . . ?
O7 K9 O1 85.3(2) . . ?
O6 K9 O1 149.30(15) 2_655 . ?
O11 K9 O20 59.27(14) 2_655 2_655 ?
O3 K9 O20 120.9(2) . 2_655 ?
O7 K9 O20 170.3(2) . 2_655 ?
O6 K9 O20 113.35(15) 2_655 2_655 ?
O1 K9 O20 86.8(2) . 2_655 ?
O11 K9 O19 59.22(13) 2_655 2_655 ?
O3 K9 O19 155.8(2) . 2_655 ?
O7 K9 O19 96.32(15) . 2_655 ?
O6 K9 O19 87.79(15) 2_655 2_655 ?
O1 K9 O19 118.8(2) . 2_655 ?
O20 K9 O19 82.5(2) 2_655 2_655 ?
O11 K9 O6 87.53(14) 2_655 . ?
O3 K9 O6 56.00(14) . . ?
O7 K9 O6 111.24(14) . . ?
O6 K9 O6 80.2(2) 2_655 . ?
O1 K9 O6 84.1(2) . . ?
O20 K9 O6 73.49(14) 2_655 . ?
O19 K9 O6 145.98(14) 2_655 . ?
O11 K9 O53 112.1(2) 2_655 . ?
O3 K9 O53 110.9(2) . . ?
O7 K9 O53 71.2(2) . . ?
O6 K9 O53 124.5(2) 2_655 . ?
O1 K9 O53 69.8(2) . . ?
O20 K9 O53 100.8(2) 2_655 . ?
O19 K9 O53 53.8(2) 2_655 . ?
O6 K9 O53 153.7(2) . . ?
O11 K9 V1 154.83(12) 2_655 . ?
O3 K9 V1 33.30(10) . . ?
O7 K9 V1 71.04(11) . . ?
O6 K9 V1 121.26(11) 2_655 . ?
O1 K9 V1 28.10(10) . . ?
O20 K9 V1 104.04(12) 2_655 . ?
O19 K9 V1 142.15(11) 2_655 . ?
O6 K9 V1 68.76(10) . . ?
O53 K9 V1 88.5(2) . . ?
O11 K9 V2 32.39(10) 2_655 2_655 ?
O3 K9 V2 111.42(12) . 2_655 ?
O7 K9 V2 99.87(12) . 2_655 ?
O6 K9 V2 27.11(10) 2_655 2_655 ?
O1 K9 V2 167.49(13) . 2_655 ?
O20 K9 V2 88.95(11) 2_655 2_655 ?
O19 K9 V2 72.19(11) 2_655 2_655 ?
O6 K9 V2 83.42(10) . 2_655 ?
O53 K9 V2 122.6(2) . 2_655 ?
V1 K9 V2 143.79(7) . 2_655 ?
O11 K9 V6 31.88(10) 2_655 2_655 ?
O3 K9 V6 159.98(12) . 2_655 ?
O7 K9 V6 112.67(11) . 2_655 ?
O6 K9 V6 72.01(11) 2_655 2_655 ?
O1 K9 V6 138.49(11) . 2_655 ?
O20 K9 V6 70.18(11) 2_655 2_655 ?
O19 K9 V6 27.36(9) 2_655 2_655 ?
O6 K9 V6 119.24(11) . 2_655 ?
O53 K9 V6 80.8(2) . 2_655 ?
V1 K9 V6 166.47(7) . 2_655 ?
V2 K9 V6 49.60(4) 2_655 2_655 ?
O48 K10 O46 124.6(4) 1_655 . ?
O48 K10 O9 137.7(4) 1_655 2_656 ?
O46 K10 O9 69.1(2) . 2_656 ?
O48 K10 O45 93.6(4) 1_655 1_655 ?
O46 K10 O45 139.3(2) . 1_655 ?
O9 K10 O45 72.9(2) 2_656 1_655 ?
O48 K10 O24 151.7(4) 1_655 . ?
O46 K10 O24 69.5(2) . . ?
O9 K10 O24 68.10(15) 2_656 . ?
O45 K10 O24 83.1(2) 1_655 . ?
O48 K10 O15 93.8(4) 1_655 . ?
O46 K10 O15 116.5(2) . . ?
O9 K10 O15 116.42(15) 2_656 . ?
O45 K10 O15 68.7(2) 1_655 . ?
O24 K10 O15 58.79(13) . . ?
O48 K10 O47 71.1(4) 1_655 2_666 ?
O46 K10 O47 87.7(3) . 2_666 ?
O9 K10 O47 69.8(2) 2_656 2_666 ?
O45 K10 O47 92.8(2) 1_655 2_666 ?
O24 K10 O47 137.0(2) . 2_666 ?
O15 K10 O47 155.8(2) . 2_666 ?
O48 K10 N2 24.9(4) 1_655 1_655 ?
O46 K10 N2 136.0(4) . 1_655 ?
O9 K10 N2 115.1(3) 2_656 1_655 ?
O45 K10 N2 74.4(3) 1_655 1_655 ?
O24 K10 N2 154.5(3) . 1_655 ?
O15 K10 N2 100.9(3) . 1_655 ?
O47 K10 N2 57.7(4) 2_666 1_655 ?
O48 K10 O23 76.3(4) 1_655 . ?
O46 K10 O23 83.7(2) . . ?
O9 K10 O23 144.7(2) 2_656 . ?
O45 K10 O23 122.6(2) 1_655 . ?
O24 K10 O23 81.85(14) . . ?
O15 K10 O23 56.23(13) . . ?
O47 K10 O23 132.9(2) 2_666 . ?
N2 K10 O23 100.0(3) 1_655 . ?
O48 K10 V11 125.9(4) 1_655 . ?
O46 K10 V11 90.3(2) . . ?
O9 K10 V11 90.02(11) 2_656 . ?
O45 K10 V11 75.22(12) 1_655 . ?
O24 K10 V11 26.26(10) . . ?
O15 K10 V11 32.53(9) . . ?
O47 K10 V11 159.04(15) 2_666 . ?
N2 K10 V11 131.9(3) 1_655 . ?
O23 K10 V11 67.44(10) . . ?
O48 K10 V10 85.0(4) 1_655 . ?
O46 K10 V10 98.3(2) . . ?
O9 K10 V10 135.83(12) 2_656 . ?
O45 K10 V10 98.58(13) 1_655 . ?
O24 K10 V10 67.86(11) . . ?
O15 K10 V10 30.71(9) . . ?
O47 K10 V10 154.11(15) 2_666 . ?
N2 K10 V10 103.2(3) 1_655 . ?
O23 K10 V10 25.59(9) . . ?
V11 K10 V10 46.69(4) . . ?
O48 K10 K6 44.3(4) 1_655 1_655 ?
O46 K10 K6 154.8(2) . 1_655 ?
O9 K10 K6 104.43(12) 2_656 1_655 ?
O45 K10 K6 51.10(13) 1_655 1_655 ?
O24 K10 K6 132.24(13) . 1_655 ?
O15 K10 K6 88.46(12) . 1_655 ?
O47 K10 K6 67.5(2) 2_666 1_655 ?
N2 K10 K6 23.4(3) 1_655 1_655 ?
O23 K10 K6 109.46(12) . 1_655 ?
V11 K10 K6 114.45(8) . 1_655 ?
V10 K10 K6 102.31(7) . 1_655 ?
O50 K11 O50 180.0 . 2_565 ?
O50 K11 O28 85.0(3) . . ?
O50 K11 O28 95.0(3) 2_565 . ?
O50 K11 O28 95.0(3) . 2_565 ?
O50 K11 O28 85.0(3) 2_565 2_565 ?
O28 K11 O28 180.0 . 2_565 ?
O50 K11 O35 76.7(3) . . ?
O50 K11 O35 103.3(3) 2_565 . ?
O28 K11 O35 57.77(13) . . ?
O28 K11 O35 122.23(13) 2_565 . ?
O50 K11 O35 103.3(3) . 2_565 ?
O50 K11 O35 76.7(3) 2_565 2_565 ?
O28 K11 O35 122.23(13) . 2_565 ?
O28 K11 O35 57.77(13) 2_565 2_565 ?
O35 K11 O35 179.999(2) . 2_565 ?
O50 K11 O21 94.6(2) . 2_565 ?
O50 K11 O21 85.4(2) 2_565 2_565 ?
O28 K11 O21 124.55(12) . 2_565 ?
O28 K11 O21 55.45(12) 2_565 2_565 ?
O35 K11 O21 68.21(13) . 2_565 ?
O35 K11 O21 111.79(13) 2_565 2_565 ?
O50 K11 O21 85.4(2) . . ?
O50 K11 O21 94.6(2) 2_565 . ?
O28 K11 O21 55.45(12) . . ?
O28 K11 O21 124.55(12) 2_565 . ?
O35 K11 O21 111.79(13) . . ?
O35 K11 O21 68.21(13) 2_565 . ?
O21 K11 O21 180.0 2_565 . ?
O50 K11 V14 75.4(3) . . ?
O50 K11 V14 104.6(3) 2_565 . ?
O28 K11 V14 31.76(9) . . ?
O28 K11 V14 148.24(9) 2_565 . ?
O35 K11 V14 26.47(9) . . ?
O35 K11 V14 153.53(9) 2_565 . ?
O21 K11 V14 94.61(9) 2_565 . ?
O21 K11 V14 85.39(9) . . ?
O50 K11 V14 104.6(3) . 2_565 ?
O50 K11 V14 75.4(3) 2_565 2_565 ?
O28 K11 V14 148.23(9) . 2_565 ?
O28 K11 V14 31.76(9) 2_565 2_565 ?
O35 K11 V14 153.53(9) . 2_565 ?
O35 K11 V14 26.47(9) 2_565 2_565 ?
O21 K11 V14 85.39(9) 2_565 2_565 ?
O21 K11 V14 94.61(9) . 2_565 ?
V14 K11 V14 180.0 . 2_565 ?
O50 K11 V8 100.2(2) . 2_565 ?
O50 K11 V8 79.8(2) 2_565 2_565 ?
O28 K11 V8 149.49(9) . 2_565 ?
O28 K11 V8 30.51(9) 2_565 2_565 ?
O35 K11 V8 93.89(10) . 2_565 ?
O35 K11 V8 86.11(10) 2_565 2_565 ?
O21 K11 V8 25.70(9) 2_565 2_565 ?
O21 K11 V8 154.30(9) . 2_565 ?
V14 K11 V8 120.31(4) . 2_565 ?
V14 K11 V8 59.69(4) 2_565 2_565 ?
O50 K11 V8 79.8(2) . . ?
O50 K11 V8 100.2(2) 2_565 . ?
O28 K11 V8 30.51(9) . . ?
O28 K11 V8 149.49(9) 2_565 . ?
O35 K11 V8 86.11(10) . . ?
O35 K11 V8 93.89(10) 2_565 . ?
O21 K11 V8 154.30(9) 2_565 . ?
O21 K11 V8 25.70(9) . . ?
V14 K11 V8 59.69(4) . . ?
V14 K11 V8 120.31(4) 2_565 . ?
V8 K11 V8 179.999(2) 2_565 . ?
O50 K12 O58 118.6(8) . 1_465 ?
O50 K12 O39 77.5(3) . . ?
O58 K12 O39 107.4(5) 1_465 . ?
O50 K12 O46 132.2(4) . 2_566 ?
O58 K12 O46 105.3(8) 1_465 2_566 ?
O39 K12 O46 107.6(3) . 2_566 ?
O50 K12 O57 78.3(4) . 1_465 ?
O58 K12 O57 96.9(6) 1_465 1_465 ?
O39 K12 O57 151.7(4) . 1_465 ?
O46 K12 O57 78.6(4) 2_566 1_465 ?
O50 K12 O42 140.6(3) . . ?
O58 K12 O42 77.0(6) 1_465 . ?
O39 K12 O42 63.1(2) . . ?
O46 K12 O42 64.4(3) 2_566 . ?
O57 K12 O42 138.8(4) 1_465 . ?
O50 K12 O54 123.1(6) . 1_465 ?
O58 K12 O54 67.2(7) 1_465 1_465 ?
O39 K12 O54 159.2(6) . 1_465 ?
O46 K12 O54 57.6(5) 2_566 1_465 ?
O57 K12 O54 46.1(6) 1_465 1_465 ?
O42 K12 O54 96.2(5) . 1_465 ?
O50 K12 O56 69.5(3) . 1_465 ?
O58 K12 O56 148.7(5) 1_465 1_465 ?
O39 K12 O56 103.9(3) . 1_465 ?
O46 K12 O56 63.1(3) 2_566 1_465 ?
O57 K12 O56 53.3(3) 1_465 1_465 ?
O42 K12 O56 117.2(3) . 1_465 ?
O54 K12 O56 83.0(4) 1_465 1_465 ?
O50 K12 O35 75.9(3) . . ?
O58 K12 O35 61.2(6) 1_465 . ?
O39 K12 O35 56.2(2) . . ?
O46 K12 O35 147.2(3) 2_566 . ?
O57 K12 O35 130.1(3) 1_465 . ?
O42 K12 O35 83.0(2) . . ?
O54 K12 O35 127.1(4) 1_465 . ?
O56 K12 O35 143.5(3) 1_465 . ?
O50 K12 O36 73.1(3) . . ?
O58 K12 O36 159.5(6) 1_465 . ?
O39 K12 O36 56.6(2) . . ?
O46 K12 O36 71.7(3) 2_566 . ?
O57 K12 O36 102.1(3) 1_465 . ?
O42 K12 O36 83.7(2) . . ?
O54 K12 O36 122.5(4) 1_465 . ?
O56 K12 O36 48.9(2) 1_465 . ?
O35 K12 O36 110.0(2) . . ?
O50 K12 V18 112.0(3) . . ?
O58 K12 V18 91.3(5) 1_465 . ?
O39 K12 V18 34.52(12) . . ?
O46 K12 V18 83.3(2) 2_566 . ?
O57 K12 V18 161.5(4) 1_465 . ?
O42 K12 V18 28.58(12) . . ?
O54 K12 V18 124.7(5) 1_465 . ?
O56 K12 V18 114.4(3) 1_465 . ?
O35 K12 V18 68.25(14) . . ?
O36 K12 V18 68.25(13) . . ?
O50 K12 V15 73.7(2) . . ?
O58 K12 V15 136.4(5) 1_465 . ?
O39 K12 V15 30.48(12) . . ?
O46 K12 V15 87.7(3) 2_566 . ?
O57 K12 V15 126.6(3) 1_465 . ?
O42 K12 V15 71.6(2) . . ?
O54 K12 V15 144.6(4) 1_465 . ?
O56 K12 V15 74.3(2) 1_465 . ?
O35 K12 V15 85.29(13) . . ?
O36 K12 V15 26.10(9) . . ?
V18 K12 V15 48.28(7) . . ?
O56 K13 O26 128.1(3) 1_465 1_565 ?
O56 K13 O1 72.6(3) 1_465 1_465 ?
O26 K13 O1 122.3(2) 1_565 1_465 ?
O56 K13 O44 110.4(3) 1_465 . ?
O26 K13 O44 102.5(2) 1_565 . ?
O1 K13 O44 120.2(3) 1_465 . ?
O56 K13 O34 90.2(3) 1_465 1_565 ?
O26 K13 O34 58.9(2) 1_565 1_565 ?
O1 K13 O34 69.6(2) 1_465 1_565 ?
O44 K13 O34 158.8(2) . 1_565 ?
O56 K13 O53 146.2(3) 1_465 1_465 ?
O26 K13 O53 74.9(2) 1_565 1_465 ?
O1 K13 O53 73.9(2) 1_465 1_465 ?
O44 K13 O53 83.0(3) . 1_465 ?
O34 K13 O53 82.2(2) 1_565 1_465 ?
O56 K13 K3 74.2(3) 1_465 . ?
O26 K13 K3 93.5(2) 1_565 . ?
O1 K13 K3 141.6(2) 1_465 . ?
O44 K13 K3 56.3(2) . . ?
O34 K13 K3 129.3(2) 1_565 . ?
O53 K13 K3 134.6(2) 1_465 . ?
O56 K13 V17 109.6(3) 1_465 1_565 ?
O26 K13 V17 32.29(11) 1_565 1_565 ?
O1 K13 V17 93.2(2) 1_465 1_565 ?
O44 K13 V17 133.8(2) . 1_565 ?
O34 K13 V17 26.65(9) 1_565 1_565 ?
O53 K13 V17 76.3(2) 1_465 1_565 ?
K3 K13 V17 116.0(2) . 1_565 ?
O56 K13 V6 148.3(3) 1_465 1_565 ?
O26 K13 V6 29.69(11) 1_565 1_565 ?
O1 K13 V6 134.0(2) 1_465 1_565 ?
O44 K13 V6 73.8(2) . 1_565 ?
O34 K13 V6 86.14(13) 1_565 1_565 ?
O53 K13 V6 64.2(2) 1_465 1_565 ?
K3 K13 V6 83.96(13) . 1_565 ?
V17 K13 V6 60.00(7) 1_565 1_565 ?
O56 K13 V13 104.1(3) 1_465 1_565 ?
O26 K13 V13 29.11(11) 1_565 1_565 ?
O1 K13 V13 137.9(2) 1_465 1_565 ?
O44 K13 V13 100.7(2) . 1_565 ?
O34 K13 V13 68.40(13) 1_565 1_565 ?
O53 K13 V13 103.5(2) 1_465 1_565 ?
K3 K13 V13 69.36(12) . 1_565 ?
V17 K13 V13 47.20(6) 1_565 1_565 ?
V6 K13 V13 45.71(6) 1_565 1_565 ?
O56 K13 K7 45.7(2) 1_465 1_465 ?
O26 K13 K7 99.9(2) 1_565 1_465 ?
O1 K13 K7 53.12(15) 1_465 1_465 ?
O44 K13 K7 155.1(2) . 1_465 ?
O34 K13 K7 46.05(12) 1_565 1_465 ?
O53 K13 K7 113.4(2) 1_465 1_465 ?
K3 K13 K7 111.8(2) . 1_465 ?
V17 K13 K7 70.31(11) 1_565 1_465 ?
V6 K13 K7 129.50(14) 1_565 1_465 ?
V13 K13 K7 93.65(13) 1_565 1_465 ?
O56 K13 K9 100.8(3) 1_465 1_465 ?
O26 K13 K9 125.7(2) 1_565 1_465 ?
O1 K13 K9 46.31(14) 1_465 1_465 ?
O44 K13 K9 76.3(2) . 1_465 ?
O34 K13 K9 105.4(2) 1_565 1_465 ?
O53 K13 K9 50.9(2) 1_465 1_465 ?
K3 K13 K9 124.7(2) . 1_465 ?
V17 K13 K9 117.26(13) 1_565 1_465 ?
V6 K13 K9 110.46(13) 1_565 1_465 ?
V13 K13 K9 154.25(12) 1_565 1_465 ?
K7 K13 K9 99.12(11) 1_465 1_465 ?
K5 O43 K7 130.8(2) . 1_465 ?
K2 O44 K3 66.5(3) . . ?
K2 O44 K13 123.5(3) . . ?
K3 O44 K13 66.3(3) . . ?
K7 O45 K10 156.6(2) 1_455 1_455 ?
K7 O45 K6 83.6(2) 1_455 . ?
K10 O45 K6 81.3(2) 1_455 . ?
K10 O46 K12 161.5(5) . 2_566 ?
K10 O46 K8 91.3(3) . . ?
K12 O46 K8 105.5(4) 2_566 . ?
K5 O47 K10 141.0(4) . 2_666 ?
N2 O48 K6 25.2(8) . . ?
N2 O48 K10 97.9(10) . 1_455 ?
K6 O48 K10 90.0(4) . 1_455 ?
K12 O50 K11 117.3(4) . . ?
K12 O50 K3 122.8(4) . . ?
K11 O50 K3 106.5(3) . . ?
K1 O53 K2 88.7(3) . 2_665 ?
K1 O53 K13 91.1(3) . 1_645 ?
K2 O53 K13 165.1(3) 2_665 1_645 ?
K1 O53 K9 93.4(2) . . ?
K2 O53 K9 84.0(2) 2_665 . ?
K13 O53 K9 81.1(2) 1_645 . ?
K12 O54 K4 75.3(4) 1_645 . ?
K2 O55 K4 94.0(2) . 1_565 ?
K2 O55 K3 64.7(2) . . ?
K4 O55 K3 155.3(2) 1_565 . ?
K13 O56 K7 89.5(3) 1_645 . ?
K13 O56 K12 125.5(4) 1_645 1_645 ?
K7 O56 K12 139.1(5) . 1_645 ?
K12 O57 K4 89.3(3) 1_645 . ?
K12 O58 K1 108.5(7) 1_645 1_545 ?
K12 O58 K4 84.3(8) 1_645 . ?
K1 O58 K4 160.2(6) 1_545 . ?

loop_
_geom_bond_atom_site_label_1
_geom_bond_atom_site_label_2
_geom_bond_distance
_geom_bond_site_symmetry_2
_geom_bond_publ_flag
V1 O1 1.641(5) . ?
V1 O5 1.920(5) . ?
V1 O2 1.925(5) . ?
V1 O3 1.926(5) . ?
V1 O4 1.926(5) . ?
V1 V4 2.816(2) . ?
V1 V5 2.818(2) . ?
V1 V2 2.918(2) . ?
V1 V3 2.973(2) . ?
V1 K9 3.480(3) . ?
V1 K1 3.651(3) . ?
V1 K7 3.682(3) . ?
V2 O6 1.621(5) . ?
V2 O11 1.924(5) . ?
V2 O3 1.925(5) . ?
V2 O2 1.954(5) . ?
V2 O10 1.955(4) . ?
V2 V6 2.977(2) . ?
V2 K9 3.537(3) 2_655 ?
V2 K9 3.693(3) . ?
V2 K4 4.074(3) . ?
V3 O7 1.629(5) . ?
V3 O12 1.929(5) . ?
V3 O13 1.940(5) . ?
V3 O4 1.944(5) . ?
V3 O3 1.945(5) . ?
V3 V8 2.991(2) . ?
V3 K9 3.561(3) . ?
V3 K4 3.623(3) 2_655 ?
V3 K1 3.715(3) . ?
V4 O8 1.614(5) . ?
V4 O4 1.908(5) . ?
V4 O5 1.929(5) . ?
V4 O15 1.940(5) . ?
V4 O14 1.942(4) . ?
V4 V10 2.974(2) . ?
V4 K1 3.556(3) . ?
V5 O9 1.612(5) . ?
V5 O2 1.919(5) . ?
V5 O5 1.922(4) . ?
V5 O17 1.939(5) . ?
V5 O16 1.951(5) . ?
V5 V12 3.012(2) . ?
V5 K7 3.777(3) . ?
V6 O19 1.637(5) . ?
V6 O11 1.917(4) . ?
V6 O26 1.929(5) . ?
V6 O27 1.952(5) . ?
V6 O10 1.959(5) . ?
V6 V7 2.924(2) . ?
V6 V13 2.942(2) . ?
V6 K9 3.560(3) 2_655 ?
V6 K13 3.740(4) 1_545 ?
V7 O20 1.645(5) . ?
V7 O11 1.919(5) . ?
V7 O12 1.937(5) . ?
V7 O28 1.944(5) . ?
V7 O27 1.948(5) . ?
V7 V8 2.930(2) . ?
V7 V14 2.978(2) . ?
V7 K9 3.565(3) 2_655 ?
V7 K4 3.694(3) 2_655 ?
V8 O21 1.626(5) . ?
V8 O12 1.935(5) . ?
V8 O28 1.937(5) . ?
V8 O29 1.954(5) . ?
V8 O13 1.970(5) . ?
V8 V9 2.966(2) . ?
V8 K4 3.731(3) 2_655 ?
V8 K11 3.736(2) . ?
V8 K3 3.747(5) . ?
V9 O22 1.621(5) . ?
V9 O13 1.940(5) . ?
V9 O30 1.945(5) . ?
V9 O14 1.953(5) . ?
V9 O29 1.956(5) . ?
V9 V10 2.962(2) . ?
V9 V15 2.983(2) . ?
V9 K5 3.764(3) . ?
V9 K3 3.812(4) . ?
V10 O23 1.633(5) . ?
V10 O31 1.923(4) . ?
V10 O30 1.928(5) . ?
V10 O15 1.950(5) . ?
V10 O14 1.969(5) . ?
V10 V11 2.915(2) . ?
V10 K8 3.522(3) . ?
V10 K10 3.759(3) . ?
V10 K5 3.917(3) . ?
V11 O24 1.624(5) . ?
V11 O15 1.934(4) . ?
V11 O31 1.942(5) . ?
V11 O16 1.951(5) . ?
V11 O32 1.965(4) . ?
V11 V12 2.952(2) . ?
V11 V16 2.981(2) . ?
V11 K10 3.588(3) . ?
V11 K8 3.655(3) . ?
V11 K7 3.992(3) 2_656 ?
V12 O25 1.618(5) . ?
V12 O33 1.906(5) . ?
V12 O32 1.923(5) . ?
V12 O17 1.959(5) . ?
V12 O16 1.967(4) . ?
V12 V13 2.923(2) . ?
V13 O18 1.625(4) . ?
V13 O10 1.925(5) . ?
V13 O33 1.951(5) . ?
V13 O17 1.962(5) . ?
V13 O26 1.969(5) . ?
V13 V17 2.985(2) . ?
V13 K13 3.831(5) 1_545 ?
V13 K5 3.925(3) 1_545 ?
V13 K3 4.031(4) 1_545 ?
V14 O35 1.634(5) . ?
V14 O28 1.934(5) . ?
V14 O38 1.943(5) . ?
V14 O39 1.946(5) . ?
V14 O27 1.954(5) . ?
V14 V18 2.898(2) . ?
V14 K11 3.638(2) . ?
V14 K12 3.725(6) . ?
V14 K1 3.753(2) 1_455 ?
V15 O36 1.636(5) . ?
V15 O30 1.943(5) . ?
V15 O29 1.945(5) . ?
V15 O40 1.947(5) . ?
V15 O39 1.949(5) . ?
V15 V18 2.926(2) . ?
V15 K8 3.584(3) 2_566 ?
V15 K5 3.595(3) . ?
V15 K3 3.636(5) . ?
V15 K12 3.717(5) . ?
V16 O37 1.627(5) . ?
V16 O31 1.929(5) . ?
V16 O40 1.934(5) . ?
V16 O41 1.946(5) . ?
V16 O32 1.949(5) . ?
V16 V18 2.925(2) . ?
V16 K8 3.690(3) 2_566 ?
V16 K8 3.788(3) . ?
V16 K6 3.804(3) . ?
V17 O34 1.627(4) . ?
V17 O38 1.926(5) . ?
V17 O41 1.937(5) . ?
V17 O33 1.952(5) . ?
V17 O26 1.957(5) . ?
V17 V18 2.881(2) . ?
V17 K1 3.593(3) 1_455 ?
V17 K13 3.609(5) 1_545 ?
V17 K6 3.605(3) . ?
V18 O42 1.631(6) . ?
V18 O38 1.921(5) . ?
V18 O40 1.923(5) . ?
V18 O39 1.930(5) . ?
V18 O41 1.940(5) . ?
V18 K12 3.402(5) . ?
V18 K1 3.627(3) 1_455 ?
V18 K6 3.797(3) . ?
O1 K13 2.822(7) 1_645 ?
O1 K9 2.991(6) . ?
O1 K7 3.123(6) . ?
O1 K1 3.238(7) . ?
O3 K9 2.663(5) . ?
O4 K1 2.711(5) . ?
O5 K7 3.024(5) . ?
O6 K4 2.660(5) . ?
O6 K9 2.977(5) 2_655 ?
O6 K9 3.220(6) . ?
O7 K2 2.900(6) 2_665 ?
O7 K9 2.972(5) . ?
O7 K4 3.128(6) 2_655 ?
O7 K1 3.272(6) . ?
O8 K6 2.707(5) 1_655 ?
O8 K1 2.950(6) . ?
O9 K10 2.820(5) 2_656 ?
O9 K7 3.048(5) . ?
O11 K9 2.650(5) 2_655 ?
O12 K4 2.724(5) 2_655 ?
O15 K10 2.888(5) . ?
O18 K5 2.690(5) 1_545 ?
O18 K3 2.746(6) 1_545 ?
O19 K9 3.110(6) 2_655 ?
O19 K2 3.385(7) 1_545 ?
O20 K9 3.049(6) 2_655 ?
O20 K4 3.230(7) 2_655 ?
O21 K2 2.682(6) . ?
O21 K11 3.223(5) . ?
O21 K4 3.349(6) 2_655 ?
O21 K3 3.394(8) . ?
O22 K5 3.324(6) . ?
O23 K8 2.910(6) . ?
O23 K10 3.219(6) . ?
O24 K7 2.719(5) 2_656 ?
O24 K10 2.876(5) . ?
O24 K8 3.170(6) . ?
O25 K6 2.648(6) 2_556 ?
O26 K13 2.714(6) 1_545 ?
O28 K11 2.826(5) . ?
O29 K3 2.733(6) . ?
O30 K5 2.826(5) . ?
O31 K8 2.733(5) . ?
O34 K7 2.800(5) 1_455 ?
O34 K1 3.008(6) 1_455 ?
O34 K6 3.028(6) . ?
O34 K13 3.065(7) 1_545 ?
O35 K2 2.991(6) 2_565 ?
O35 K11 3.060(5) . ?
O35 K12 3.278(8) . ?
O35 K1 3.332(6) 1_455 ?
O36 K5 2.911(5) . ?
O36 K8 2.967(6) 2_566 ?
O36 K3 3.164(7) . ?
O36 K12 3.305(8) . ?
O37 K5 2.698(5) 2_566 ?
O37 K8 3.177(6) 2_566 ?
O37 K8 3.350(6) . ?
O37 K6 3.417(6) . ?
O38 K1 2.728(5) 1_455 ?
O39 K12 2.709(6) . ?
O40 K8 2.723(5) 2_566 ?
O41 K6 2.741(5) . ?
O42 K12 2.877(8) . ?
O42 K1 3.249(7) 1_455 ?
K1 O38 2.728(5) 1_655 ?
K1 O53 2.772(9) . ?
K1 O34 3.008(6) 1_655 ?
K1 O58 3.03(2) 1_565 ?
K1 O42 3.249(7) 1_655 ?
K1 O35 3.332(6) 1_655 ?
K1 V17 3.593(3) 1_655 ?
K2 O44 2.854(14) . ?
K2 O55 2.802(8) . ?
K2 O7 2.900(6) 2_665 ?
K2 O35 2.991(6) 2_565 ?
K2 O53 3.016(10) 2_665 ?
K2 K3 3.154(7) . ?
K2 O19 3.385(7) 1_565 ?
K2 K1 4.049(5) 2_665 ?
K2 K9 4.195(4) 2_665 ?
K2 K4 4.300(6) 1_565 ?
K2 K11 4.516(4) . ?
K3 O18 2.746(6) 1_565 ?
K3 O50 2.866(10) . ?
K3 O44 2.901(10) . ?
K3 O55 3.078(9) . ?
K3 K13 3.193(6) . ?
K4 O12 2.724(5) 2_655 ?
K4 O52 2.751(9) . ?
K4 O57 2.915(12) . ?
K4 O55 3.074(9) 1_545 ?
K4 O7 3.128(6) 2_655 ?
K4 O20 3.230(7) 2_655 ?
K4 O21 3.349(6) 2_655 ?
K4 O54 3.37(2) . ?
K4 O58 3.40(3) . ?
K4 V3 3.623(3) 2_655 ?
K4 V7 3.694(3) 2_655 ?
K5 O18 2.690(5) 1_565 ?
K5 O37 2.698(5) 2_566 ?
K5 O43 2.860(6) . ?
K5 O47 2.884(8) . ?
K5 V13 3.924(3) 1_565 ?
K6 N2 1.54(2) . ?
K6 O25 2.648(6) 2_556 ?
K6 O48 2.67(2) . ?
K6 O8 2.707(5) 1_455 ?
K6 O45 3.006(6) . ?
K6 K10 3.818(4) 1_455 ?
N1 N2 1.54(2) . ?
N2 O48 1.37(2) . ?
N2 K10 3.218(14) 1_455 ?
K7 O24 2.719(5) 2_656 ?
K7 O56 2.759(11) . ?
K7 O34 2.800(5) 1_655 ?
K7 O45 2.843(6) 1_655 ?
K7 O43 2.920(6) 1_645 ?
K7 K13 3.852(6) 1_645 ?
K7 K6 3.899(4) 1_655 ?
K8 O40 2.723(5) 2_566 ?
K8 O46 2.837(12) . ?
K8 O36 2.967(6) 2_566 ?
K8 O37 3.177(6) 2_566 ?
K8 V15 3.584(3) 2_566 ?
K8 V16 3.690(3) 2_566 ?
K9 O11 2.650(5) 2_655 ?
K9 O6 2.977(5) 2_655 ?
K9 O20 3.049(6) 2_655 ?
K9 O19 3.110(6) 2_655 ?
K9 O53 3.248(8) . ?
K9 V2 3.537(3) 2_655 ?
K9 V6 3.560(3) 2_655 ?
K10 O48 2.733(13) 1_655 ?
K10 O46 2.782(10) . ?
K10 O9 2.820(5) 2_656 ?
K10 O45 2.854(6) 1_655 ?
K10 O47 2.940(8) 2_666 ?
K10 N2 3.218(14) 1_655 ?
K10 K6 3.818(4) 1_655 ?
K11 O50 2.705(9) . ?
K11 O50 2.705(9) 2_565 ?
K11 O28 2.826(5) 2_565 ?
K11 O35 3.060(5) 2_565 ?
K11 O21 3.223(5) 2_565 ?
K11 V14 3.638(2) 2_565 ?
K11 V8 3.736(2) 2_565 ?
K12 O50 2.461(13) . ?
K12 O58 2.53(3) 1_465 ?
K12 O46 2.801(11) 2_566 ?
K12 O57 2.822(12) 1_465 ?
K12 O54 3.23(2) 1_465 ?
K12 O56 3.264(14) 1_465 ?
K13 O56 2.713(13) 1_465 ?
K13 O26 2.714(6) 1_565 ?
K13 O1 2.822(7) 1_465 ?
K13 O44 2.935(14) . ?
K13 O34 3.065(7) 1_565 ?
K13 O53 3.112(11) 1_465 ?
K13 V17 3.609(5) 1_565 ?
K13 V6 3.740(4) 1_565 ?
K13 V13 3.831(5) 1_565 ?
K13 K7 3.852(6) 1_465 ?
K13 K9 4.136(5) 1_465 ?
O43 K7 2.920(6) 1_465 ?
O45 K7 2.843(6) 1_455 ?
O45 K10 2.854(6) 1_455 ?
O46 K12 2.801(11) 2_566 ?
O47 K10 2.940(7) 2_666 ?
O48 K10 2.732(13) 1_455 ?
O53 K2 3.016(10) 2_665 ?
O53 K13 3.112(11) 1_645 ?
O54 K12 3.23(2) 1_645 ?
O55 K4 3.074(9) 1_565 ?
O56 K13 2.713(13) 1_645 ?
O56 K12 3.263(14) 1_645 ?
O57 K12 2.822(12) 1_645 ?
O58 K12 2.53(3) 1_645 ?
O58 K1 3.03(2) 1_545 ?
